data_7018478
loop_
_publ_author_name
'Mehlana, Gift'
'Bourne, Susan A.'
'Ramon, Ga\"elle'

_publ_section_title
;
 A new class of thermo- and solvatochromic metal-organic frameworks based
 on 4-(pyridin-4-yl)benzoic acid.
;
_journal_issue 14
_journal_name_full 'Dalton transactions (Cambridge, England : 2003)'
_journal_page_first 4224
_journal_page_last 4231
_journal_paper_doi 10.1039/c2dt12016j
_journal_volume 41
_journal_year 2012
_chemical_formula_sum 'C108.8 H98.7 N11.6 Ni4 O22.35'
_chemical_formula_weight 2161.13
_chemical_name_systematic
;
?
;
_space_group_IT_number 79
_symmetry_cell_setting tetragonal
_symmetry_space_group_name_Hall 'I 4'
_symmetry_space_group_name_H-M 'I 4'
_atom_sites_solution_hydrogens geom
_atom_sites_solution_primary direct
_atom_sites_solution_secondary difmap
_audit_creation_method SHELXL-97
_cell_angle_alpha 90.00
_cell_angle_beta 90.00
_cell_angle_gamma 90.00
_cell_formula_units_Z 8
_cell_length_a 31.8199(19)
_cell_length_b 31.8199(19)
_cell_length_c 25.1149(15)
_cell_measurement_reflns_used 31528
_cell_measurement_temperature 173(2)
_cell_measurement_theta_max 28.29
_cell_measurement_theta_min 1.64
_cell_volume 25429(3)
_computing_structure_refinement 'SHELXL-97 (Sheldrick, 1997)'
_computing_structure_solution 'SHELXS-97 (Sheldrick, 1990)'
_diffrn_ambient_temperature 173(2)
_diffrn_measured_fraction_theta_full 0.999
_diffrn_measured_fraction_theta_max 0.999
_diffrn_measurement_device_type diffractometer
_diffrn_radiation_monochromator graphite
_diffrn_radiation_source 'fine-focus sealed tube'
_diffrn_radiation_type MoK\a
_diffrn_radiation_wavelength 0.71073
_diffrn_reflns_av_R_equivalents 0.0556
_diffrn_reflns_av_sigmaI/netI 0.0765
_diffrn_reflns_limit_h_max 42
_diffrn_reflns_limit_h_min -38
_diffrn_reflns_limit_k_max 41
_diffrn_reflns_limit_k_min -42
_diffrn_reflns_limit_l_max 33
_diffrn_reflns_limit_l_min -33
_diffrn_reflns_number 90225
_diffrn_reflns_theta_full 28.29
_diffrn_reflns_theta_max 28.29
_diffrn_reflns_theta_min 1.64
_exptl_absorpt_coefficient_mu 0.646
_exptl_absorpt_correction_T_max 0.8551
_exptl_absorpt_correction_T_min 0.8297
_exptl_absorpt_correction_type multi-scan
_exptl_absorpt_process_details SADABS
_exptl_crystal_colour green
_exptl_crystal_density_diffrn 1.129
_exptl_crystal_density_method 'not measured'
_exptl_crystal_description prism
_exptl_crystal_F_000 8988
_exptl_crystal_size_max 0.30
_exptl_crystal_size_mid 0.26
_exptl_crystal_size_min 0.25
_refine_diff_density_max 2.067
_refine_diff_density_min -1.942
_refine_diff_density_rms 0.197
_refine_ls_abs_structure_details 'Flack H D (1983), Acta Cryst. A39, 876-881'
_refine_ls_abs_structure_Flack 0.45(3)
_refine_ls_extinction_method none
_refine_ls_goodness_of_fit_ref 1.084
_refine_ls_hydrogen_treatment constr
_refine_ls_matrix_type full
_refine_ls_number_parameters 1268
_refine_ls_number_reflns 31528
_refine_ls_number_restraints 36
_refine_ls_restrained_S_all 1.084
_refine_ls_R_factor_all 0.2020
_refine_ls_R_factor_gt 0.1397
_refine_ls_shift/su_max 0.019
_refine_ls_shift/su_mean 0.009
_refine_ls_structure_factor_coef Fsqd
_refine_ls_weighting_details 'calc w=1/[\s^2^(Fo^2^)+(0.1848P)^2^+492.4306P] where P=(Fo^2^+2Fc^2^)/3'
_refine_ls_weighting_scheme calc
_refine_ls_wR_factor_gt 0.3935
_refine_ls_wR_factor_ref 0.4313
_reflns_number_gt 17450
_reflns_number_total 31528
_reflns_threshold_expression >2sigma(I)
_cod_data_source_file c2dt12016j.txt
_cod_data_source_block 3
_cod_original_sg_symbol_H-M I4
_cod_original_formula_sum 'C108.80 H98.70 N11.60 Ni4 O22.35'
_cod_database_code 7018478

loop_
_symmetry_equiv_pos_as_xyz
'x, y, z'
'-y, x, z'
'-x, -y, z'
'y, -x, z'
'x+1/2, y+1/2, z+1/2'
'-y+1/2, x+1/2, z+1/2'
'-x+1/2, -y+1/2, z+1/2'
'y+1/2, -x+1/2, z+1/2'

loop_
_atom_site_label
_atom_site_type_symbol
_atom_site_fract_x
_atom_site_fract_y
_atom_site_fract_z
_atom_site_U_iso_or_equiv
_atom_site_adp_type
_atom_site_occupancy
_atom_site_symmetry_multiplicity
_atom_site_calc_flag
_atom_site_refinement_flags
Ni1 Ni 0.98670(4) 0.24245(4) 0.14040(12) 0.0260(3) Uani 1 1 d .
Ni2 Ni 1.24329(5) 0.48525(4) -0.10703(11) 0.0268(3) Uani 1 1 d .
Ni3 Ni 1.48493(4) 0.74418(4) 0.14029(12) 0.0268(3) Uani 1 1 d .
Ni4 Ni 1.74338(5) 0.98623(4) -0.10882(12) 0.0270(3) Uani 1 1 d .
N1A N 1.5295(3) 0.7748(3) 0.0986(4) 0.029(2) Uani 1 1 d .
C2A C 1.5704(3) 0.7770(4) 0.1155(5) 0.031(2) Uani 1 1 d .
H2A H 1.5770 0.7647 0.1489 0.037 Uiso 1 1 calc R
C3A C 1.6033(4) 0.7963(5) 0.0871(5) 0.047(3) Uani 1 1 d .
H3A H 1.6314 0.7963 0.0997 0.056 Uiso 1 1 calc R
C4A C 1.5915(4) 0.8162(4) 0.0372(5) 0.030(2) Uani 1 1 d .
C5A C 1.5510(4) 0.8146(4) 0.0202(5) 0.036(3) Uani 1 1 d .
H5A H 1.5428 0.8276 -0.0122 0.043 Uiso 1 1 calc R
C6A C 1.5217(4) 0.7933(4) 0.0516(4) 0.032(3) Uani 1 1 d .
H6A H 1.4937 0.7917 0.0385 0.038 Uiso 1 1 calc R
C7A C 1.6234(4) 0.8407(4) 0.0069(4) 0.032(3) Uani 1 1 d .
C8A C 1.6591(4) 0.8575(4) 0.0326(5) 0.039(3) Uani 1 1 d .
H8A H 1.6645 0.8500 0.0685 0.047 Uiso 1 1 calc R
C9A C 1.6866(4) 0.8847(4) 0.0067(5) 0.030(2) Uani 1 1 d .
H9A H 1.7088 0.8982 0.0255 0.036 Uiso 1 1 calc R
C10A C 1.6806(4) 0.8917(4) -0.0476(5) 0.031(2) Uani 1 1 d .
C11A C 1.6485(4) 0.8743(4) -0.0744(5) 0.041(3) Uani 1 1 d .
H11A H 1.6451 0.8797 -0.1114 0.050 Uiso 1 1 calc R
C12A C 1.6190(4) 0.8472(5) -0.0470(5) 0.046(4) Uani 1 1 d .
H12A H 1.5968 0.8341 -0.0660 0.055 Uiso 1 1 calc R
C13A C 1.7078(4) 0.9246(4) -0.0738(4) 0.030(2) Uani 1 1 d .
O14A O 1.7330(2) 0.9456(2) -0.0469(3) 0.0270(16) Uani 1 1 d .
O15A O 1.7034(3) 0.9311(3) -0.1237(3) 0.034(2) Uani 1 1 d .
N1B N 1.5412(3) 1.2048(3) -0.3275(4) 0.026(2) Uani 1 1 d .
C2B C 1.5350(4) 1.1991(4) -0.2741(5) 0.038(3) Uani 1 1 d .
H2B H 1.5149 1.2152 -0.2551 0.045 Uiso 1 1 calc R
C3B C 1.5597(4) 1.1683(4) -0.2484(5) 0.037(3) Uani 1 1 d .
H3B H 1.5566 1.1648 -0.2110 0.044 Uiso 1 1 calc R
C4B C 1.5877(4) 1.1435(4) -0.2743(5) 0.039(3) Uani 1 1 d .
C5B C 1.5910(5) 1.1490(6) -0.3280(6) 0.066(5) Uani 1 1 d .
H5B H 1.6096 1.1317 -0.3479 0.079 Uiso 1 1 calc R
C6B C 1.5675(5) 1.1796(4) -0.3539(7) 0.058(4) Uani 1 1 d .
H6B H 1.5702 1.1827 -0.3913 0.069 Uiso 1 1 calc R
C7B C 1.6108(4) 1.1123(5) -0.2441(5) 0.043(3) Uani 1 1 d .
C8B C 1.6002(4) 1.0959(5) -0.1962(6) 0.048(4) Uani 1 1 d .
H8B H 1.5733 1.1024 -0.1821 0.058 Uiso 1 1 calc R
C9B C 1.6258(4) 1.0707(5) -0.1674(6) 0.050(4) Uani 1 1 d .
H9B H 1.6164 1.0607 -0.1337 0.060 Uiso 1 1 calc R
C10B C 1.6653(4) 1.0591(4) -0.1857(5) 0.036(3) Uani 1 1 d .
C11B C 1.6782(4) 1.0742(4) -0.2350(5) 0.038(3) Uani 1 1 d .
H11B H 1.7043 1.0656 -0.2498 0.046 Uiso 1 1 calc R
C12B C 1.6523(5) 1.1024(5) -0.2627(5) 0.055(5) Uani 1 1 d .
H12B H 1.6624 1.1151 -0.2945 0.066 Uiso 1 1 calc R
C13B C 1.6938(4) 1.0317(3) -0.1531(4) 0.031(3) Uani 1 1 d .
O14B O 1.6854(3) 1.0217(2) -0.1052(3) 0.0331(18) Uani 1 1 d .
O15B O 1.7293(2) 1.0219(2) -0.1731(3) 0.0298(17) Uani 1 1 d .
N1C N 1.7747(3) 1.0311(3) -0.0670(4) 0.033(2) Uani 1 1 d .
C2C C 1.7926(5) 1.0225(4) -0.0202(5) 0.043(3) Uani 1 1 d .
H2C H 1.7915 0.9944 -0.0078 0.052 Uiso 1 1 calc R
C3C C 1.8132(5) 1.0526(4) 0.0122(6) 0.045(3) Uani 1 1 d .
H3C H 1.8246 1.0450 0.0458 0.053 Uiso 1 1 calc R
C4C C 1.8160(4) 1.0928(4) -0.0061(5) 0.032(3) Uani 1 1 d .
C5C C 1.7973(4) 1.1042(4) -0.0549(5) 0.035(3) Uani 1 1 d .
H5C H 1.7979 1.1322 -0.0678 0.042 Uiso 1 1 calc R
C6C C 1.7772(4) 1.0707(4) -0.0837(5) 0.032(3) Uani 1 1 d .
H6C H 1.7648 1.0773 -0.1171 0.038 Uiso 1 1 calc R
C7C C 1.8403(5) 1.1243(4) 0.0251(5) 0.043(3) Uani 1 1 d .
C8C C 1.8458(6) 1.1197(5) 0.0791(6) 0.066(5) Uani 1 1 d .
H8C H 1.8316 1.0982 0.0983 0.079 Uiso 1 1 calc R
C9C C 1.8736(5) 1.1481(5) 0.1056(5) 0.049(4) Uani 1 1 d .
H9C H 1.8798 1.1442 0.1422 0.059 Uiso 1 1 calc R
C10C C 1.8910(4) 1.1808(4) 0.0789(5) 0.035(3) Uani 1 1 d .
C11C C 1.8836(4) 1.1872(4) 0.0260(5) 0.036(3) Uani 1 1 d .
H11C H 1.8965 1.2099 0.0077 0.043 Uiso 1 1 calc R
C12C C 1.8562(4) 1.1591(4) -0.0012(5) 0.035(3) Uani 1 1 d .
H12C H 1.8489 1.1642 -0.0373 0.042 Uiso 1 1 calc R
C13C C 1.9244(4) 1.2072(4) 0.1053(5) 0.033(3) Uani 1 1 d .
O14C O 1.9314(3) 1.2036(3) 0.1555(3) 0.043(2) Uani 1 1 d .
O15C O 1.9458(2) 1.2324(2) 0.0786(3) 0.0260(16) Uani 1 1 d .
N1D N 1.7959(3) 0.9582(3) -0.1420(4) 0.030(2) Uani 1 1 d .
C2D C 1.8184(5) 0.9300(5) -0.1170(5) 0.057(5) Uani 1 1 d .
H2D H 1.8131 0.9250 -0.0803 0.068 Uiso 1 1 calc R
C3D C 1.8486(5) 0.9080(4) -0.1414(6) 0.054(4) Uani 1 1 d .
H3D H 1.8651 0.8890 -0.1210 0.064 Uiso 1 1 calc R
C4D C 1.8567(4) 0.9119(4) -0.1953(5) 0.039(3) Uani 1 1 d .
C5D C 1.8328(4) 0.9394(4) -0.2216(4) 0.030(3) Uani 1 1 d .
H5D H 1.8363 0.9431 -0.2589 0.036 Uiso 1 1 calc R
C6D C 1.8015(4) 0.9637(4) -0.1933(5) 0.038(3) Uani 1 1 d .
H6D H 1.7850 0.9838 -0.2119 0.046 Uiso 1 1 calc R
C7D C 1.8883(4) 0.8877(4) -0.2254(5) 0.039(3) Uani 1 1 d .
C8D C 1.9060(4) 0.9009(4) -0.2708(5) 0.042(3) Uani 1 1 d .
H8D H 1.8992 0.9279 -0.2846 0.051 Uiso 1 1 calc R
C9D C 1.9348(4) 0.8745(4) -0.2982(6) 0.044(3) Uani 1 1 d .
H9D H 1.9498 0.8856 -0.3277 0.053 Uiso 1 1 calc R
C10D C 1.9414(4) 0.8344(4) -0.2836(5) 0.033(3) Uani 1 1 d .
C11D C 1.9230(4) 0.8202(5) -0.2351(6) 0.042(3) Uiso 1 1 d .
H11D H 1.9302 0.7933 -0.2214 0.050 Uiso 1 1 calc R
C12D C 1.8952(5) 0.8447(4) -0.2083(6) 0.048(4) Uani 1 1 d .
H12D H 1.8805 0.8338 -0.1785 0.058 Uiso 1 1 calc R
C13D C 1.9691(4) 0.8052(4) -0.3159(5) 0.037(3) Uani 1 1 d .
O14D O 1.9806(2) 0.8153(3) -0.3611(4) 0.0385(19) Uani 1 1 d .
O15D O 1.9792(2) 0.7704(3) -0.2960(3) 0.0307(17) Uani 1 1 d .
N1E N 1.2728(3) 0.5312(3) -0.0651(4) 0.030(2) Uani 1 1 d .
C2E C 1.2761(4) 0.5710(4) -0.0840(5) 0.036(3) Uani 1 1 d .
H2E H 1.2639 0.5769 -0.1177 0.043 Uiso 1 1 calc R
C3E C 1.2960(4) 0.6039(4) -0.0571(5) 0.038(3) Uani 1 1 d .
H3E H 1.2981 0.6310 -0.0728 0.046 Uiso 1 1 calc R
C4E C 1.3129(4) 0.5960(4) -0.0064(4) 0.028(2) Uani 1 1 d .
C5E C 1.3076(4) 0.5538(4) 0.0128(5) 0.035(3) Uani 1 1 d .
H5E H 1.3174 0.5466 0.0473 0.042 Uiso 1 1 calc R
C6E C 1.2889(4) 0.5245(4) -0.0172(5) 0.037(3) Uani 1 1 d .
H6E H 1.2870 0.4968 -0.0031 0.045 Uiso 1 1 calc R
C7E C 1.3363(4) 0.6281(4) 0.0236(4) 0.034(3) Uani 1 1 d .
C8E C 1.3413(4) 0.6251(5) 0.0778(5) 0.044(3) Uani 1 1 d .
H8E H 1.3263 0.6043 0.0972 0.053 Uiso 1 1 calc R
C9E C 1.3690(5) 0.6531(5) 0.1053(5) 0.054(4) Uani 1 1 d .
H9E H 1.3735 0.6498 0.1425 0.065 Uiso 1 1 calc R
C10E C 1.3891(4) 0.6844(4) 0.0785(4) 0.030(3) Uani 1 1 d .
C11E C 1.3824(3) 0.6885(4) 0.0243(4) 0.029(2) Uani 1 1 d .
H11E H 1.3968 0.7098 0.0051 0.035 Uiso 1 1 calc R
C12E C 1.3547(4) 0.6618(4) -0.0030(4) 0.031(2) Uani 1 1 d .
H12E H 1.3485 0.6668 -0.0395 0.037 Uiso 1 1 calc R
C13E C 1.4218(3) 0.7098(4) 0.1070(5) 0.028(2) Uani 1 1 d .
O14E O 1.4443(2) 0.7345(2) 0.0793(3) 0.0268(16) Uani 1 1 d .
O15E O 1.4286(3) 0.7057(3) 0.1549(3) 0.044(2) Uani 1 1 d .
N1F N 1.0410(3) 0.7031(3) -0.3266(4) 0.028(2) Uani 1 1 d .
C2F C 1.0639(4) 0.6746(4) -0.3533(6) 0.049(3) Uani 1 1 d .
H2F H 1.0654 0.6771 -0.3910 0.059 Uiso 1 1 calc R
C3F C 1.0856(4) 0.6420(5) -0.3297(5) 0.047(4) Uani 1 1 d .
H3F H 1.1005 0.6220 -0.3506 0.057 Uiso 1 1 calc R
C4F C 1.0848(4) 0.6390(4) -0.2731(6) 0.044(3) Uani 1 1 d .
C5F C 1.0597(4) 0.6655(4) -0.2485(5) 0.036(3) Uani 1 1 d .
H5F H 1.0563 0.6629 -0.2110 0.043 Uiso 1 1 calc R
C6F C 1.0381(4) 0.6967(4) -0.2748(5) 0.035(3) Uani 1 1 d .
H6F H 1.0203 0.7146 -0.2546 0.042 Uiso 1 1 calc R
C7F C 1.1100(4) 0.6069(4) -0.2451(5) 0.041(3) Uani 1 1 d .
C8F C 1.1501(5) 0.5982(5) -0.2631(6) 0.056(4) Uani 1 1 d .
H8F H 1.1594 0.6094 -0.2962 0.068 Uiso 1 1 calc R
C9F C 1.1774(5) 0.5726(4) -0.2326(6) 0.048(4) Uani 1 1 d .
H9F H 1.2053 0.5672 -0.2442 0.058 Uiso 1 1 calc R
C10F C 1.1629(4) 0.5559(4) -0.1862(5) 0.040(3) Uani 1 1 d .
C11F C 1.1213(4) 0.5618(4) -0.1699(5) 0.038(3) Uani 1 1 d .
H11F H 1.1108 0.5480 -0.1391 0.045 Uiso 1 1 calc R
C12F C 1.0957(4) 0.5882(4) -0.1994(5) 0.034(3) Uani 1 1 d .
H12F H 1.0678 0.5933 -0.1879 0.041 Uiso 1 1 calc R
C13F C 1.1924(4) 0.5298(3) -0.1529(4) 0.029(2) Uani 1 1 d .
O14F O 1.2278(3) 0.5203(2) -0.1719(3) 0.0320(18) Uani 1 1 d .
O15F O 1.1821(3) 0.5175(3) -0.1060(3) 0.0353(19) Uani 1 1 d .
N1G N 1.0314(3) 0.2734(3) 0.0996(4) 0.027(2) Uani 1 1 d .
C2G C 1.0245(4) 0.2891(5) 0.0511(5) 0.040(3) Uani 1 1 d .
H2G H 0.9968 0.2870 0.0373 0.048 Uiso 1 1 calc R
C3G C 1.0547(4) 0.3085(4) 0.0188(5) 0.037(3) Uani 1 1 d .
H3G H 1.0480 0.3186 -0.0158 0.044 Uiso 1 1 calc R
C4G C 1.0964(4) 0.3124(3) 0.0406(4) 0.028(2) Uani 1 1 d .
C5G C 1.1047(4) 0.2965(4) 0.0899(5) 0.037(3) Uani 1 1 d .
H5G H 1.1320 0.2988 0.1050 0.045 Uiso 1 1 calc R
C6G C 1.0717(4) 0.2764(4) 0.1183(5) 0.035(3) Uani 1 1 d .
H6G H 1.0780 0.2645 0.1521 0.043 Uiso 1 1 calc R
C7G C 1.1288(4) 0.3358(4) 0.0097(5) 0.037(3) Uani 1 1 d .
C8G C 1.1253(5) 0.3396(4) -0.0453(5) 0.046(3) Uani 1 1 d .
H8G H 1.1044 0.3246 -0.0645 0.056 Uiso 1 1 calc R
C9G C 1.1538(5) 0.3663(5) -0.0716(5) 0.056(4) Uani 1 1 d .
H9G H 1.1522 0.3686 -0.1092 0.067 Uiso 1 1 calc R
C10G C 1.1840(4) 0.3892(4) -0.0449(4) 0.029(2) Uani 1 1 d .
C11G C 1.1884(4) 0.3830(4) 0.0086(4) 0.029(2) Uani 1 1 d .
H11G H 1.2096 0.3978 0.0275 0.035 Uiso 1 1 calc R
C12G C 1.1615(3) 0.3546(4) 0.0365(4) 0.027(2) Uani 1 1 d .
H12G H 1.1661 0.3489 0.0732 0.033 Uiso 1 1 calc R
C13G C 1.2101(4) 0.4225(4) -0.0727(4) 0.030(2) Uani 1 1 d .
O14G O 1.2057(3) 0.4278(3) -0.1221(3) 0.040(2) Uani 1 1 d .
O15G O 1.2338(2) 0.4442(2) -0.0446(3) 0.0255(16) Uani 1 1 d .
N1H N 1.2040(3) 0.0405(3) 0.3614(4) 0.029(2) Uani 1 1 d .
C2H C 1.1995(4) 0.0370(4) 0.3077(5) 0.041(3) Uani 1 1 d .
H2H H 1.2180 0.0196 0.2879 0.049 Uiso 1 1 calc R
C3H C 1.1670(4) 0.0596(4) 0.2814(5) 0.034(3) Uani 1 1 d .
H3H H 1.1642 0.0573 0.2439 0.041 Uiso 1 1 calc R
C4H C 1.1406(4) 0.0838(4) 0.3080(5) 0.037(3) Uani 1 1 d .
C5H C 1.1417(5) 0.0853(4) 0.3638(5) 0.046(4) Uani 1 1 d .
H5H H 1.1217 0.1006 0.3841 0.055 Uiso 1 1 calc R
C6H C 1.1759(4) 0.0619(4) 0.3880(6) 0.046(3) Uani 1 1 d .
H6H H 1.1779 0.0621 0.4257 0.056 Uiso 1 1 calc R
C7H C 1.1071(4) 0.1088(4) 0.2804(5) 0.039(3) Uani 1 1 d .
C8H C 1.0897(5) 0.0968(4) 0.2320(5) 0.044(3) Uani 1 1 d .
H8H H 1.0949 0.0692 0.2194 0.052 Uiso 1 1 calc R
C9H C 1.0661(5) 0.1221(4) 0.2024(5) 0.049(4) Uani 1 1 d .
H9H H 1.0560 0.1123 0.1690 0.058 Uiso 1 1 calc R
C11H C 1.0707(4) 0.1758(4) 0.2701(5) 0.031(3) Uani 1 1 d .
H11H H 1.0622 0.2021 0.2846 0.037 Uiso 1 1 calc R
C12H C 1.0980(4) 0.1496(4) 0.2992(5) 0.041(3) Uani 1 1 d .
H12H H 1.1102 0.1594 0.3314 0.049 Uiso 1 1 calc R
C13H C 1.0314(3) 0.1922(4) 0.1863(4) 0.027(2) Uani 1 1 d .
O14H O 1.0217(2) 0.2280(3) 0.2070(3) 0.0286(17) Uani 1 1 d .
O15H O 1.0209(2) 0.1819(2) 0.1402(4) 0.0345(17) Uani 1 1 d .
O1J O 1.1876(4) 0.1842(5) 0.3615(5) 0.095(5) Uiso 1 1 d D
C2J C 1.2134(5) 0.1616(6) 0.3386(4) 0.088(6) Uiso 1 1 d D
H2J H 1.2305 0.1439 0.3599 0.105 Uiso 1 1 calc R
N3J N 1.2187(4) 0.1603(4) 0.2864(4) 0.074(4) Uiso 1 1 d D
C4J C 1.2507(5) 0.1330(5) 0.2639(6) 0.072(5) Uiso 1 1 d D
H4J1 H 1.2720 0.1269 0.2910 0.109 Uiso 1 1 calc R
H4J2 H 1.2640 0.1470 0.2335 0.109 Uiso 1 1 calc R
H4J3 H 1.2378 0.1067 0.2520 0.109 Uiso 1 1 calc R
C5J C 1.1968(7) 0.1897(7) 0.2523(6) 0.111(8) Uiso 1 1 d D
H5J1 H 1.1734 0.2024 0.2720 0.167 Uiso 1 1 calc R
H5J2 H 1.1858 0.1749 0.2211 0.167 Uiso 1 1 calc R
H5J3 H 1.2162 0.2118 0.2407 0.167 Uiso 1 1 calc R
O1K O 1.6954(6) 0.8084(5) 0.1472(8) 0.110(6) Uiso 0.85 1 d PD
C2K C 1.7299(6) 0.8056(5) 0.1255(11) 0.098(8) Uiso 0.85 1 d PD
H2K H 1.7460 0.8306 0.1225 0.118 Uiso 0.85 1 calc PR
N3K N 1.7463(6) 0.7709(6) 0.1061(11) 0.128(9) Uiso 0.85 1 d PD
C4K C 1.7238(9) 0.7315(5) 0.1084(12) 0.109(10) Uiso 0.85 1 d PD
H4K1 H 1.7077 0.7301 0.1416 0.164 Uiso 0.85 1 calc PR
H4K2 H 1.7438 0.7081 0.1071 0.164 Uiso 0.85 1 calc PR
H4K3 H 1.7045 0.7296 0.0781 0.164 Uiso 0.85 1 calc PR
O1L O 1.6880(4) 0.8157(4) -0.3269(5) 0.091(4) Uiso 1 1 d D
C2L C 1.7141(5) 0.8383(6) -0.3049(4) 0.089(6) Uiso 1 1 d D
H2L H 1.7302 0.8567 -0.3268 0.107 Uiso 1 1 calc R
N3L N 1.7214(4) 0.8390(4) -0.2531(4) 0.066(4) Uiso 1 1 d D
C4L C 1.7008(9) 0.8093(8) -0.2182(6) 0.141(11) Uiso 1 1 d D
H4L1 H 1.6817 0.8243 -0.1943 0.211 Uiso 1 1 calc R
H4L2 H 1.7220 0.7943 -0.1972 0.211 Uiso 1 1 calc R
H4L3 H 1.6848 0.7891 -0.2396 0.211 Uiso 1 1 calc R
C5L C 1.7543(5) 0.8656(6) -0.2318(6) 0.079(6) Uiso 1 1 d D
H5L1 H 1.7683 0.8804 -0.2610 0.119 Uiso 1 1 calc R
H5L2 H 1.7748 0.8483 -0.2128 0.119 Uiso 1 1 calc R
H5L3 H 1.7420 0.8861 -0.2072 0.119 Uiso 1 1 calc R
O1M O 1.8075(5) 1.1990(6) -0.1116(8) 0.100(6) Uiso 0.75 1 d PD
C2M C 1.8037(5) 1.2333(6) -0.0896(10) 0.073(7) Uiso 0.75 1 d PD
H2M H 1.8275 1.2515 -0.0896 0.087 Uiso 0.75 1 calc PR
N3M N 1.7692(5) 1.2468(6) -0.0662(10) 0.103(8) Uiso 0.75 1 d PD
C4M C 1.7306(5) 1.2232(8) -0.0697(11) 0.094(9) Uiso 0.75 1 d PD
H4M1 H 1.7362 1.1956 -0.0854 0.141 Uiso 0.75 1 calc PR
H4M2 H 1.7105 1.2385 -0.0921 0.141 Uiso 0.75 1 calc PR
H4M3 H 1.7187 1.2196 -0.0339 0.141 Uiso 0.75 1 calc PR
C5M C 1.7670(8) 1.2887(6) -0.0442(13) 0.108(11) Uiso 0.75 1 d PD
H5M1 H 1.7933 1.2952 -0.0257 0.161 Uiso 0.75 1 calc PR
H5M2 H 1.7435 1.2904 -0.0190 0.161 Uiso 0.75 1 calc PR
H5M3 H 1.7626 1.3090 -0.0730 0.161 Uiso 0.75 1 calc PR
O1N O 1.034(2) 0.601(2) -0.0068(17) 0.10(2) Uiso 0.25 1 d PD
C2N C 1.0204(18) 0.5975(16) -0.0609(16) 0.046(13) Uiso 0.25 1 d PD
H2N1 H 1.0301 0.6245 -0.0762 0.055 Uiso 0.25 1 calc PR
H2N2 H 0.9896 0.6006 -0.0575 0.055 Uiso 0.25 1 calc PR
C3N C 1.0245(19) 0.5674(17) -0.1087(19) 0.053(13) Uiso 0.25 1 d PD
H3N1 H 1.0499 0.5744 -0.1290 0.079 Uiso 0.25 1 calc PR
H3N2 H 0.9998 0.5703 -0.1317 0.079 Uiso 0.25 1 calc PR
H3N3 H 1.0265 0.5384 -0.0958 0.079 Uiso 0.25 1 calc PR
C2O C 1.674(2) 0.7688(16) 0.3033(16) 0.08(2) Uiso 0.25 1 d PD
H2O1 H 1.7017 0.7740 0.3190 0.096 Uiso 0.25 1 calc PR
H2O2 H 1.6610 0.7971 0.2995 0.096 Uiso 0.25 1 calc PR
C3O C 1.685(2) 0.758(2) 0.2452(15) 0.072(19) Uiso 0.25 1 d PD
H3O1 H 1.6618 0.7417 0.2293 0.107 Uiso 0.25 1 calc PR
H3O2 H 1.7107 0.7412 0.2445 0.107 Uiso 0.25 1 calc PR
H3O3 H 1.6890 0.7839 0.2249 0.107 Uiso 0.25 1 calc PR
O1W O 1.961(2) 1.084(2) 0.041(3) 0.11(2) Uiso 0.25 1 d P
O3W O 1.9826(16) 0.8978(16) -0.136(2) 0.071(13) Uiso 0.25 1 d P
C2Q C 0.9098(18) 0.527(3) -0.0252(13) 0.09(2) Uiso 0.25 1 d PD
H2Q1 H 0.9388 0.5379 -0.0246 0.104 Uiso 0.25 1 calc PR
H2Q2 H 0.9132 0.4958 -0.0230 0.104 Uiso 0.25 1 calc PR
O4W O 1.6430(18) 0.7486(18) -0.310(2) 0.085(16) Uiso 0.25 1 d P
O6W O 1.054(2) 0.472(2) -0.375(3) 0.13(3) Uiso 0.25 1 d P
C5K C 1.7835(9) 0.7627(9) 0.0858(14) 0.128(12) Uiso 0.85 1 d PD
H5K1 H 1.7914 0.7851 0.0609 0.193 Uiso 0.85 1 calc PR
H5K2 H 1.7826 0.7358 0.0669 0.193 Uiso 0.85 1 calc PR
H5K3 H 1.8044 0.7612 0.1145 0.193 Uiso 0.85 1 calc PR
C10H C 1.0557(4) 0.1632(4) 0.2192(5) 0.032(3) Uani 1 1 d .
O1Q O 0.8985(13) 0.5322(13) -0.0799(12) 0.052(10) Uiso 0.25 1 d PD
O1O O 1.6510(10) 0.7522(11) 0.3478(12) 0.037(7) Uiso 0.25 1 d PD
O5W O 1.0929(16) 0.5638(16) -0.422(2) 0.073(13) Uiso 0.25 1 d P
C3Q C 0.894(2) 0.537(2) 0.0313(13) 0.061(16) Uiso 0.25 1 d PD
H3Q1 H 0.8755 0.5617 0.0297 0.091 Uiso 0.25 1 calc PR
H3Q2 H 0.9185 0.5440 0.0540 0.091 Uiso 0.25 1 calc PR
H3Q3 H 0.8792 0.5132 0.0461 0.091 Uiso 0.25 1 calc PR
O2W O 1.986(7) 0.986(13) -0.264(3) 0.21(6) Uiso 0.25 1 d P
O7W O 1.026(3) 0.061(3) 0.353(3) 0.14(3) Uiso 0.25 1 d P

loop_
_atom_site_aniso_label
_atom_site_aniso_U_11
_atom_site_aniso_U_22
_atom_site_aniso_U_33
_atom_site_aniso_U_23
_atom_site_aniso_U_13
_atom_site_aniso_U_12
Ni1 0.0267(7) 0.0314(7) 0.0198(6) 0.0001(7) -0.0102(6) 0.0001(5)
Ni2 0.0338(8) 0.0268(7) 0.0198(8) -0.0121(6) 0.0003(6) -0.0016(6)
Ni3 0.0250(7) 0.0353(7) 0.0200(6) -0.0012(7) -0.0085(6) -0.0002(6)
Ni4 0.0343(8) 0.0265(7) 0.0201(8) -0.0090(6) 0.0012(7) -0.0013(6)
N1A 0.026(5) 0.032(5) 0.030(5) 0.001(4) -0.009(4) -0.004(4)
C2A 0.017(5) 0.037(6) 0.038(6) 0.002(5) 0.000(4) 0.003(5)
C3A 0.030(7) 0.073(10) 0.036(7) 0.007(7) -0.003(5) -0.005(7)
C4A 0.033(6) 0.025(6) 0.033(6) 0.001(5) 0.001(5) -0.016(5)
C5A 0.020(5) 0.057(8) 0.031(6) 0.003(6) -0.006(5) -0.001(5)
C6A 0.029(6) 0.046(7) 0.021(5) -0.004(5) 0.006(4) 0.002(5)
C7A 0.037(6) 0.036(6) 0.023(5) 0.009(5) -0.012(5) -0.008(5)
C8A 0.036(7) 0.056(8) 0.025(6) 0.003(5) 0.009(5) -0.025(6)
C9A 0.028(6) 0.029(6) 0.034(6) -0.001(5) -0.003(5) -0.007(5)
C10A 0.030(6) 0.036(6) 0.028(6) 0.000(5) -0.003(5) -0.012(5)
C11A 0.054(8) 0.045(7) 0.026(6) 0.003(5) -0.010(5) -0.020(6)
C12A 0.038(7) 0.085(11) 0.016(5) 0.003(6) 0.003(5) -0.009(7)
C13A 0.039(6) 0.030(6) 0.021(5) 0.001(5) -0.002(5) 0.010(5)
O14A 0.030(4) 0.024(4) 0.027(4) -0.003(3) -0.007(3) -0.010(3)
O15A 0.047(5) 0.038(5) 0.018(4) -0.010(3) -0.007(3) -0.016(4)
N1B 0.015(4) 0.040(5) 0.024(4) 0.012(4) 0.003(3) 0.006(4)
C2B 0.045(7) 0.043(7) 0.026(6) 0.012(5) 0.013(5) 0.009(6)
C3B 0.048(8) 0.036(7) 0.026(6) 0.009(5) 0.008(5) 0.010(6)
C4B 0.043(7) 0.039(7) 0.034(6) 0.008(5) 0.012(5) 0.020(6)
C5B 0.042(8) 0.100(14) 0.056(9) 0.036(9) 0.027(7) 0.047(9)
C6B 0.064(9) 0.045(8) 0.063(10) -0.004(8) 0.026(8) 0.033(7)
C7B 0.035(7) 0.054(9) 0.040(7) 0.016(6) -0.008(6) 0.010(6)
C8B 0.027(6) 0.059(9) 0.058(9) 0.006(7) 0.017(6) 0.019(6)
C9B 0.044(8) 0.062(9) 0.044(8) 0.025(7) 0.021(6) 0.024(7)
C10B 0.025(6) 0.040(7) 0.042(7) -0.006(5) -0.006(5) 0.002(5)
C11B 0.022(6) 0.049(8) 0.044(7) 0.022(6) -0.001(5) -0.001(5)
C12B 0.053(8) 0.079(11) 0.032(7) 0.038(7) 0.022(6) 0.043(8)
C13B 0.049(7) 0.022(5) 0.022(5) -0.001(4) -0.008(5) 0.004(5)
O14B 0.053(5) 0.023(4) 0.024(4) 0.005(3) 0.007(4) 0.013(4)
O15B 0.032(4) 0.030(4) 0.027(4) -0.013(3) 0.008(3) 0.002(3)
N1C 0.038(6) 0.038(6) 0.023(5) 0.005(4) 0.001(4) -0.004(5)
C2C 0.073(10) 0.034(7) 0.022(5) -0.009(5) 0.001(6) -0.015(7)
C3C 0.053(8) 0.041(7) 0.040(7) 0.013(6) 0.022(6) -0.024(6)
C4C 0.023(6) 0.034(6) 0.040(6) -0.002(5) -0.006(5) -0.014(5)
C5C 0.037(7) 0.030(6) 0.038(6) -0.001(5) -0.006(5) 0.003(5)
C6C 0.030(6) 0.032(6) 0.034(6) 0.004(5) -0.014(5) -0.002(5)
C7C 0.054(8) 0.034(7) 0.041(7) 0.009(6) -0.026(6) -0.015(6)
C8C 0.099(14) 0.058(10) 0.041(8) -0.001(7) -0.015(9) -0.042(10)
C9C 0.064(9) 0.057(9) 0.027(6) 0.000(6) -0.007(6) -0.036(8)
C10C 0.030(6) 0.028(6) 0.047(7) -0.006(5) 0.004(5) -0.008(5)
C11C 0.027(6) 0.038(7) 0.042(7) -0.014(6) -0.012(5) -0.004(5)
C12C 0.038(7) 0.041(7) 0.026(5) 0.009(5) -0.005(5) -0.020(6)
C13C 0.039(7) 0.031(6) 0.030(6) -0.005(5) 0.000(5) 0.001(5)
O14C 0.032(5) 0.064(6) 0.034(5) 0.008(4) 0.009(4) 0.013(4)
O15C 0.021(4) 0.033(4) 0.024(4) 0.000(3) -0.005(3) -0.008(3)
N1D 0.047(6) 0.015(4) 0.027(5) 0.003(4) 0.002(4) 0.004(4)
C2D 0.083(11) 0.059(9) 0.029(7) 0.016(6) 0.021(7) 0.050(9)
C3D 0.080(11) 0.034(7) 0.047(8) 0.024(6) 0.017(7) 0.032(7)
C4D 0.044(7) 0.037(7) 0.035(6) 0.016(5) 0.014(5) 0.020(6)
C5D 0.026(6) 0.043(7) 0.022(5) 0.004(5) 0.004(4) 0.008(5)
C6D 0.043(7) 0.040(7) 0.032(6) 0.010(5) -0.010(5) 0.005(6)
C7D 0.035(7) 0.034(7) 0.049(8) -0.017(6) 0.016(5) 0.019(5)
C8D 0.056(8) 0.021(6) 0.051(8) 0.013(5) 0.027(6) 0.015(5)
C9D 0.053(8) 0.032(7) 0.047(7) 0.003(6) 0.021(6) 0.021(6)
C10D 0.033(6) 0.034(6) 0.031(6) -0.004(5) 0.012(5) 0.009(5)
C12D 0.054(9) 0.040(8) 0.051(8) 0.006(6) 0.019(7) 0.012(7)
C13D 0.025(6) 0.054(8) 0.033(6) -0.015(6) -0.010(5) -0.008(6)
O14D 0.030(4) 0.049(5) 0.036(4) 0.003(5) 0.002(4) 0.020(4)
O15D 0.028(4) 0.038(5) 0.027(4) -0.002(3) 0.004(3) 0.010(4)
N1E 0.035(5) 0.032(5) 0.022(5) 0.003(4) 0.016(4) 0.002(4)
C2E 0.037(7) 0.039(7) 0.032(6) -0.008(5) 0.014(5) -0.011(5)
C3E 0.061(9) 0.026(6) 0.028(6) -0.003(5) -0.015(6) -0.014(6)
C4E 0.027(6) 0.034(6) 0.024(5) 0.002(4) -0.003(4) -0.010(5)
C5E 0.044(7) 0.036(6) 0.024(5) 0.015(5) -0.011(5) -0.013(5)
C6E 0.051(8) 0.032(6) 0.029(6) -0.001(5) 0.005(5) -0.005(6)
C7E 0.035(6) 0.046(7) 0.021(5) 0.015(5) -0.003(5) -0.018(5)
C8E 0.051(8) 0.062(9) 0.019(5) -0.005(5) 0.000(5) -0.033(7)
C9E 0.079(11) 0.054(9) 0.030(6) 0.006(6) 0.003(7) -0.053(8)
C10E 0.036(6) 0.033(6) 0.020(5) -0.012(4) -0.002(4) -0.020(5)
C11E 0.029(6) 0.033(6) 0.024(5) 0.000(5) 0.001(4) -0.007(5)
C12E 0.044(7) 0.027(6) 0.022(5) -0.003(4) -0.003(5) -0.006(5)
C13E 0.018(5) 0.035(6) 0.031(6) 0.004(5) -0.002(4) 0.003(5)
O14E 0.020(4) 0.039(4) 0.022(4) -0.002(3) -0.012(3) -0.007(3)
O15E 0.037(5) 0.066(6) 0.029(5) 0.004(4) 0.009(4) 0.002(4)
N1F 0.020(5) 0.033(5) 0.032(5) 0.002(4) -0.002(4) 0.009(4)
C2F 0.057(8) 0.052(8) 0.039(7) 0.002(7) 0.015(7) 0.023(7)
C3F 0.039(7) 0.070(10) 0.034(7) 0.020(6) 0.013(5) 0.025(7)
C4F 0.038(7) 0.039(7) 0.055(8) 0.018(6) -0.012(6) 0.010(6)
C5F 0.038(7) 0.039(7) 0.030(6) 0.012(5) -0.007(5) 0.006(5)
C6F 0.035(6) 0.032(6) 0.038(6) 0.004(5) 0.007(5) 0.006(5)
C7F 0.043(8) 0.043(7) 0.038(7) 0.014(6) 0.002(6) 0.002(6)
C8F 0.046(8) 0.065(10) 0.058(9) 0.028(8) 0.016(7) 0.029(8)
C9F 0.056(9) 0.032(7) 0.057(9) 0.011(6) -0.021(7) -0.003(6)
C10F 0.038(7) 0.052(8) 0.030(6) 0.001(6) -0.007(5) 0.017(6)
C11F 0.037(7) 0.048(7) 0.028(6) 0.007(5) 0.002(5) 0.013(6)
C12F 0.035(6) 0.038(7) 0.030(6) 0.004(5) -0.005(5) 0.015(5)
C13F 0.044(7) 0.024(5) 0.020(5) 0.008(4) -0.009(5) 0.003(5)
O14F 0.040(5) 0.024(4) 0.032(4) -0.007(3) 0.004(4) 0.002(4)
O15F 0.039(4) 0.038(5) 0.030(4) 0.009(4) 0.018(4) 0.005(4)
N1G 0.017(4) 0.041(6) 0.023(4) -0.006(4) -0.016(3) -0.004(4)
C2G 0.030(6) 0.063(9) 0.028(6) 0.013(6) -0.001(5) -0.013(6)
C3G 0.028(6) 0.052(8) 0.030(6) 0.012(6) -0.007(5) -0.012(6)
C4G 0.044(7) 0.024(5) 0.018(5) 0.002(4) 0.001(5) -0.013(5)
C5G 0.032(6) 0.048(8) 0.032(6) 0.007(5) -0.004(5) -0.006(5)
C6G 0.020(5) 0.060(8) 0.027(5) 0.002(5) -0.007(4) -0.002(5)
C7G 0.047(7) 0.037(7) 0.026(6) 0.001(5) -0.012(5) 0.000(6)
C8G 0.077(10) 0.030(6) 0.032(6) 0.005(5) -0.007(7) -0.013(7)
C9G 0.074(10) 0.061(9) 0.032(7) 0.001(6) -0.014(7) -0.053(8)
C10G 0.033(6) 0.029(6) 0.023(5) 0.001(4) 0.005(4) -0.014(5)
C11G 0.026(5) 0.038(6) 0.023(5) -0.007(4) 0.003(4) -0.005(5)
C12G 0.023(5) 0.033(6) 0.026(5) 0.006(4) 0.002(4) 0.005(4)
C13G 0.043(7) 0.023(5) 0.023(5) 0.000(4) 0.000(5) 0.005(5)
O14G 0.057(6) 0.041(5) 0.021(4) -0.001(4) -0.009(4) -0.010(4)
O15G 0.033(4) 0.020(4) 0.024(4) -0.006(3) -0.001(3) -0.011(3)
N1H 0.043(6) 0.011(4) 0.031(5) 0.003(3) -0.004(4) 0.000(4)
C2H 0.053(8) 0.032(6) 0.039(7) -0.017(5) -0.007(6) 0.017(6)
C3H 0.035(6) 0.039(7) 0.029(6) -0.003(5) -0.018(5) 0.008(5)
C4H 0.044(7) 0.042(7) 0.026(6) -0.001(5) -0.015(5) 0.013(6)
C5H 0.084(11) 0.031(6) 0.024(6) -0.004(5) -0.008(6) 0.028(7)
C6H 0.040(7) 0.058(8) 0.041(7) 0.014(7) -0.028(6) 0.022(6)
C7H 0.057(8) 0.037(7) 0.023(5) -0.002(5) -0.024(5) 0.021(6)
C8H 0.066(9) 0.023(6) 0.041(7) 0.000(5) -0.020(6) 0.017(6)
C9H 0.072(10) 0.039(7) 0.035(7) -0.001(6) -0.028(7) 0.028(7)
C11H 0.033(6) 0.023(6) 0.036(6) 0.011(4) -0.010(5) 0.004(5)
C12H 0.055(8) 0.034(7) 0.033(6) -0.004(5) -0.021(6) 0.021(6)
C13H 0.026(6) 0.029(6) 0.026(5) 0.011(4) -0.007(4) 0.006(5)
O14H 0.021(4) 0.040(5) 0.025(4) 0.006(3) -0.002(3) 0.002(3)
O15H 0.037(4) 0.042(4) 0.025(4) 0.003(4) 0.000(4) 0.012(3)
C10H 0.046(7) 0.024(6) 0.027(6) 0.005(4) -0.007(5) 0.001(5)

loop_
_atom_type_symbol
_atom_type_description
_atom_type_scat_dispersion_real
_atom_type_scat_dispersion_imag
_atom_type_scat_source
Ni Ni 0.3393 1.1124 'International Tables Vol C Tables 4.2.6.8 and 6.1.1.4'
C C 0.0033 0.0016 'International Tables Vol C Tables 4.2.6.8 and 6.1.1.4'
H H 0.0000 0.0000 'International Tables Vol C Tables 4.2.6.8 and 6.1.1.4'
N N 0.0061 0.0033 'International Tables Vol C Tables 4.2.6.8 and 6.1.1.4'
O O 0.0106 0.0060 'International Tables Vol C Tables 4.2.6.8 and 6.1.1.4'

loop_
_geom_angle_atom_site_label_1
_geom_angle_atom_site_label_2
_geom_angle_atom_site_label_3
_geom_angle
_geom_angle_site_symmetry_1
_geom_angle_site_symmetry_3
N1G Ni1 O15C 98.0(3) . 1_445
N1G Ni1 O14H 98.1(3) . .
O15C Ni1 O14H 157.3(3) 1_445 .
N1G Ni1 N1B 96.1(4) . 7_765
O15C Ni1 N1B 98.6(3) 1_445 7_765
O14H Ni1 N1B 95.6(3) . 7_765
N1G Ni1 O14C 159.3(3) . 1_445
O15C Ni1 O14C 62.1(3) 1_445 1_445
O14H Ni1 O14C 99.7(3) . 1_445
N1B Ni1 O14C 92.6(4) 7_765 1_445
N1G Ni1 O15H 94.5(4) . .
O15C Ni1 O15H 100.0(3) 1_445 .
O14H Ni1 O15H 62.7(3) . .
N1B Ni1 O15H 157.1(4) 7_765 .
O14C Ni1 O15H 84.4(3) 1_445 .
N1G Ni1 C13H 98.6(4) . .
O15C Ni1 C13H 128.9(4) 1_445 .
O14H Ni1 C13H 32.0(3) . .
N1B Ni1 C13H 127.0(4) 7_765 .
O14C Ni1 C13H 90.9(4) 1_445 .
O15H Ni1 C13H 30.8(3) . .
N1G Ni1 C13C 127.9(4) . 1_445
O15C Ni1 C13C 30.7(3) 1_445 1_445
O14H Ni1 C13C 129.0(4) . 1_445
N1B Ni1 C13C 99.4(4) 7_765 1_445
O14C Ni1 C13C 31.7(4) 1_445 1_445
O15H Ni1 C13C 89.9(4) . 1_445
C13H Ni1 C13C 110.2(4) . 1_445
N1H Ni2 N1E 96.3(4) 7_754 .
N1H Ni2 O14F 96.2(4) 7_754 .
N1E Ni2 O14F 97.6(3) . .
N1H Ni2 O15G 99.3(3) 7_754 .
N1E Ni2 O15G 97.4(3) . .
O14F Ni2 O15G 157.0(3) . .
N1H Ni2 O15F 157.6(4) 7_754 .
N1E Ni2 O15F 93.9(4) . .
O14F Ni2 O15F 62.6(3) . .
O15G Ni2 O15F 99.1(3) . .
N1H Ni2 O14G 92.7(4) 7_754 .
N1E Ni2 O14G 158.6(3) . .
O14F Ni2 O14G 100.6(3) . .
O15G Ni2 O14G 61.9(3) . .
O15F Ni2 O14G 84.8(3) . .
N1H Ni2 C13G 99.6(4) 7_754 .
N1E Ni2 C13G 127.7(4) . .
O14F Ni2 C13G 129.2(4) . .
O15G Ni2 C13G 30.9(3) . .
O15F Ni2 C13G 89.7(4) . .
O14G Ni2 C13G 31.2(3) . .
N1H Ni2 C13F 126.8(4) 7_754 .
N1E Ni2 C13F 97.7(4) . .
O14F Ni2 C13F 31.1(3) . .
O15G Ni2 C13F 129.0(4) . .
O15F Ni2 C13F 31.6(3) . .
O14G Ni2 C13F 92.3(4) . .
C13G Ni2 C13F 111.0(4) . .
N1A Ni3 O15D 97.2(3) . 7_865
N1A Ni3 O14E 97.4(3) . .
O15D Ni3 O14E 157.5(3) 7_865 .
N1A Ni3 N1F 95.6(4) . 7_765
O15D Ni3 N1F 95.4(4) 7_865 7_765
O14E Ni3 N1F 100.0(4) . 7_765
N1A Ni3 O14D 93.3(4) . 7_865
O15D Ni3 O14D 62.0(3) 7_865 7_865
O14E Ni3 O14D 100.2(3) . 7_865
N1F Ni3 O14D 156.6(4) 7_765 7_865
N1A Ni3 O15E 158.3(3) . .
O15D Ni3 O15E 101.6(3) 7_865 .
O14E Ni3 O15E 61.5(3) . .
N1F Ni3 O15E 93.4(4) 7_765 .
O14D Ni3 O15E 86.0(3) 7_865 .
N1A Ni3 C13D 97.2(4) . 7_865
O15D Ni3 C13D 31.4(4) 7_865 7_865
O14E Ni3 C13D 129.2(4) . 7_865
N1F Ni3 C13D 126.4(4) 7_765 7_865
O14D Ni3 C13D 30.7(4) 7_865 7_865
O15E Ni3 C13D 93.2(4) . 7_865
N1A Ni3 C13E 128.3(4) . .
O15D Ni3 C13E 129.4(4) 7_865 .
O14E Ni3 C13E 31.4(3) . .
N1F Ni3 C13E 100.1(4) 7_765 .
O14D Ni3 C13E 91.1(4) 7_865 .
O15E Ni3 C13E 30.2(3) . .
C13D Ni3 C13E 111.4(4) 7_865 .
O15B Ni4 N1C 97.3(3) . .
O15B Ni4 O14A 157.5(3) . .
N1C Ni4 O14A 97.4(3) . .
O15B Ni4 N1D 95.7(3) . .
N1C Ni4 N1D 96.6(4) . .
O14A Ni4 N1D 99.4(3) . .
O15B Ni4 O14B 63.4(3) . .
N1C Ni4 O14B 91.7(4) . .
O14A Ni4 O14B 99.2(3) . .
N1D Ni4 O14B 158.4(3) . .
O15B Ni4 O15A 100.6(3) . .
N1C Ni4 O15A 158.6(3) . .
O14A Ni4 O15A 62.1(3) . .
N1D Ni4 O15A 93.2(4) . .
O14B Ni4 O15A 86.0(3) . .
O15B Ni4 C13B 31.9(3) . .
N1C Ni4 C13B 97.9(4) . .
O14A Ni4 C13B 128.6(4) . .
N1D Ni4 C13B 126.9(4) . .
O14B Ni4 C13B 31.7(4) . .
O15A Ni4 C13B 91.3(4) . .
O15B Ni4 C13A 129.7(4) . .
N1C Ni4 C13A 127.4(4) . .
O14A Ni4 C13A 30.8(3) . .
N1D Ni4 C13A 100.1(4) . .
O14B Ni4 C13A 90.4(3) . .
O15A Ni4 C13A 31.6(3) . .
C13B Ni4 C13A 110.3(4) . .
C6A N1A C2A 115.2(10) . .
C6A N1A Ni3 122.7(8) . .
C2A N1A Ni3 122.1(8) . .
N1A C2A C3A 124.8(11) . .
N1A C2A H2A 117.6 . .
C3A C2A H2A 117.6 . .
C2A C3A C4A 115.9(11) . .
C2A C3A H3A 122.1 . .
C4A C3A H3A 122.1 . .
C5A C4A C3A 119.9(11) . .
C5A C4A C7A 120.4(11) . .
C3A C4A C7A 119.6(11) . .
C4A C5A C6A 118.3(11) . .
C4A C5A H5A 120.8 . .
C6A C5A H5A 120.9 . .
N1A C6A C5A 125.9(11) . .
N1A C6A H6A 117.0 . .
C5A C6A H6A 117.0 . .
C12A C7A C8A 118.3(11) . .
C12A C7A C4A 120.8(11) . .
C8A C7A C4A 120.9(10) . .
C9A C8A C7A 121.9(11) . .
C9A C8A H8A 119.0 . .
C7A C8A H8A 119.0 . .
C8A C9A C10A 117.9(11) . .
C8A C9A H9A 121.0 . .
C10A C9A H9A 121.0 . .
C11A C10A C9A 121.9(11) . .
C11A C10A C13A 120.3(11) . .
C9A C10A C13A 117.2(10) . .
C10A C11A C12A 120.0(11) . .
C10A C11A H11A 120.0 . .
C12A C11A H11A 120.0 . .
C7A C12A C11A 119.4(12) . .
C7A C12A H12A 120.3 . .
C11A C12A H12A 120.3 . .
O14A C13A O15A 121.1(11) . .
O14A C13A C10A 120.4(10) . .
O15A C13A C10A 118.4(11) . .
O14A C13A Ni4 57.5(6) . .
O15A C13A Ni4 64.2(6) . .
C10A C13A Ni4 170.1(9) . .
C13A O14A Ni4 91.7(7) . .
C13A O15A Ni4 84.2(7) . .
C6B N1B C2B 119.8(11) . .
C6B N1B Ni1 124.4(9) . 7_764
C2B N1B Ni1 115.4(8) . 7_764
N1B C2B C3B 117.4(11) . .
N1B C2B H2B 121.3 . .
C3B C2B H2B 121.3 . .
C4B C3B C2B 123.3(11) . .
C4B C3B H3B 118.3 . .
C2B C3B H3B 118.3 . .
C3B C4B C5B 116.8(12) . .
C3B C4B C7B 118.8(11) . .
C5B C4B C7B 124.4(12) . .
C4B C5B C6B 120.7(14) . .
C4B C5B H5B 119.7 . .
C6B C5B H5B 119.7 . .
N1B C6B C5B 121.8(15) . .
N1B C6B H6B 119.1 . .
C5B C6B H6B 119.1 . .
C8B C7B C12B 115.5(11) . .
C8B C7B C4B 127.1(12) . .
C12B C7B C4B 116.7(12) . .
C7B C8B C9B 123.9(12) . .
C7B C8B H8B 118.1 . .
C9B C8B H8B 118.1 . .
C8B C9B C10B 121.6(12) . .
C8B C9B H9B 119.2 . .
C10B C9B H9B 119.2 . .
C9B C10B C11B 118.1(12) . .
C9B C10B C13B 121.4(12) . .
C11B C10B C13B 120.5(11) . .
C10B C11B C12B 119.3(12) . .
C10B C11B H11B 120.4 . .
C12B C11B H11B 120.4 . .
C11B C12B C7B 121.4(11) . .
C11B C12B H12B 119.3 . .
C7B C12B H12B 119.3 . .
O15B C13B O14B 119.9(10) . .
O15B C13B C10B 117.5(10) . .
O14B C13B C10B 122.2(11) . .
O15B C13B Ni4 57.1(6) . .
O14B C13B Ni4 63.4(6) . .
C10B C13B Ni4 174.3(9) . .
C13B O14B Ni4 84.9(7) . .
C13B O15B Ni4 91.1(6) . .
C2C N1C C6C 116.5(11) . .
C2C N1C Ni4 121.4(8) . .
C6C N1C Ni4 122.1(8) . .
N1C C2C C3C 124.4(12) . .
N1C C2C H2C 117.8 . .
C3C C2C H2C 117.8 . .
C4C C3C C2C 118.1(13) . .
C4C C3C H3C 121.0 . .
C2C C3C H3C 121.0 . .
C3C C4C C5C 120.4(12) . .
C3C C4C C7C 119.2(12) . .
C5C C4C C7C 120.4(11) . .
C4C C5C C6C 115.9(11) . .
C4C C5C H5C 122.1 . .
C6C C5C H5C 122.1 . .
N1C C6C C5C 124.7(11) . .
N1C C6C H6C 117.7 . .
C5C C6C H6C 117.7 . .
C8C C7C C12C 120.5(12) . .
C8C C7C C4C 121.0(12) . .
C12C C7C C4C 118.4(11) . .
C7C C8C C9C 118.1(13) . .
C7C C8C H8C 121.0 . .
C9C C8C H8C 121.0 . .
C10C C9C C8C 120.5(12) . .
C10C C9C H9C 119.7 . .
C8C C9C H9C 119.7 . .
C9C C10C C11C 121.8(11) . .
C9C C10C C13C 119.8(12) . .
C11C C10C C13C 117.7(11) . .
C10C C11C C12C 118.5(12) . .
C10C C11C H11C 120.7 . .
C12C C11C H11C 120.7 . .
C7C C12C C11C 119.9(11) . .
C7C C12C H12C 120.1 . .
C11C C12C H12C 120.1 . .
O15C C13C O14C 119.4(12) . .
O15C C13C C10C 120.4(11) . .
O14C C13C C10C 120.2(12) . .
O15C C13C Ni1 57.1(6) . 1_665
O14C C13C Ni1 63.0(7) . 1_665
C10C C13C Ni1 170.5(9) . 1_665
C13C O14C Ni1 85.3(8) . 1_665
C13C O15C Ni1 92.2(7) . 1_665
C2D N1D C6D 119.2(11) . .
C2D N1D Ni4 123.0(8) . .
C6D N1D Ni4 116.7(8) . .
N1D C2D C3D 122.2(12) . .
N1D C2D H2D 118.9 . .
C3D C2D H2D 118.9 . .
C2D C3D C4D 122.2(12) . .
C2D C3D H3D 118.9 . .
C4D C3D H3D 118.9 . .
C5D C4D C3D 116.0(11) . .
C5D C4D C7D 118.6(11) . .
C3D C4D C7D 125.4(11) . .
C4D C5D C6D 120.0(11) . .
C4D C5D H5D 120.0 . .
C6D C5D H5D 120.0 . .
N1D C6D C5D 120.3(11) . .
N1D C6D H6D 119.8 . .
C5D C6D H6D 119.8 . .
C8D C7D C12D 118.9(11) . .
C8D C7D C4D 123.9(12) . .
C12D C7D C4D 116.5(11) . .
C7D C8D C9D 119.9(11) . .
C7D C8D H8D 120.1 . .
C9D C8D H8D 120.1 . .
C10D C9D C8D 122.0(12) . .
C10D C9D H9D 119.0 . .
C8D C9D H9D 119.0 . .
C9D C10D C11D 117.9(11) . .
C9D C10D C13D 121.9(11) . .
C11D C10D C13D 120.1(11) . .
C12D C11D C10D 120.6(13) . .
C12D C11D H11D 119.7 . .
C10D C11D H11D 119.7 . .
C11D C12D C7D 119.7(13) . .
C11D C12D H12D 120.1 . .
C7D C12D H12D 120.1 . .
O14D C13D O15D 121.3(12) . .
O14D C13D C10D 120.2(12) . .
O15D C13D C10D 118.5(11) . .
O14D C13D Ni3 64.5(6) . 7_864
O15D C13D Ni3 56.8(6) . 7_864
C10D C13D Ni3 174.8(10) . 7_864
C13D O14D Ni3 84.8(8) . 7_864
C13D O15D Ni3 91.8(7) . 7_864
C6E N1E C2E 116.1(11) . .
C6E N1E Ni2 122.2(8) . .
C2E N1E Ni2 121.7(8) . .
N1E C2E C3E 124.4(12) . .
N1E C2E H2E 117.8 . .
C3E C2E H2E 117.8 . .
C2E C3E C4E 118.5(11) . .
C2E C3E H3E 120.8 . .
C4E C3E H3E 120.8 . .
C3E C4E C5E 115.2(10) . .
C3E C4E C7E 122.3(10) . .
C5E C4E C7E 122.4(10) . .
C6E C5E C4E 121.0(11) . .
C6E C5E H5E 119.5 . .
C4E C5E H5E 119.5 . .
N1E C6E C5E 124.7(12) . .
N1E C6E H6E 117.6 . .
C5E C6E H6E 117.6 . .
C8E C7E C12E 118.6(11) . .
C8E C7E C4E 121.3(10) . .
C12E C7E C4E 120.1(10) . .
C7E C8E C9E 120.5(11) . .
C7E C8E H8E 119.8 . .
C9E C8E H8E 119.8 . .
C10E C9E C8E 120.3(11) . .
C10E C9E H9E 119.8 . .
C8E C9E H9E 119.8 . .
C9E C10E C11E 118.9(10) . .
C9E C10E C13E 118.9(10) . .
C11E C10E C13E 121.7(10) . .
C10E C11E C12E 121.4(10) . .
C10E C11E H11E 119.3 . .
C12E C11E H11E 119.3 . .
C7E C12E C11E 119.8(10) . .
C7E C12E H12E 120.1 . .
C11E C12E H12E 120.1 . .
O15E C13E O14E 120.1(11) . .
O15E C13E C10E 122.2(11) . .
O14E C13E C10E 117.6(10) . .
O15E C13E Ni3 64.3(7) . .
O14E C13E Ni3 56.3(5) . .
C10E C13E Ni3 168.0(8) . .
C13E O14E Ni3 92.3(6) . .
C13E O15E Ni3 85.5(7) . .
C6F N1F C2F 115.3(11) . .
C6F N1F Ni3 119.8(8) . 7_764
C2F N1F Ni3 124.7(9) . 7_764
N1F C2F C3F 124.4(13) . .
N1F C2F H2F 117.8 . .
C3F C2F H2F 117.8 . .
C2F C3F C4F 117.9(13) . .
C2F C3F H3F 121.0 . .
C4F C3F H3F 121.0 . .
C5F C4F C3F 116.0(11) . .
C5F C4F C7F 123.2(13) . .
C3F C4F C7F 120.7(13) . .
C4F C5F C6F 122.6(12) . .
C4F C5F H5F 118.7 . .
C6F C5F H5F 118.7 . .
N1F C6F C5F 123.3(11) . .
N1F C6F H6F 118.4 . .
C5F C6F H6F 118.4 . .
C12F C7F C8F 119.6(12) . .
C12F C7F C4F 121.2(12) . .
C8F C7F C4F 118.9(12) . .
C7F C8F C9F 120.2(14) . .
C7F C8F H8F 119.9 . .
C9F C8F H8F 119.9 . .
C10F C9F C8F 118.7(15) . .
C10F C9F H9F 120.7 . .
C8F C9F H9F 120.7 . .
C9F C10F C11F 121.3(12) . .
C9F C10F C13F 118.5(12) . .
C11F C10F C13F 120.1(11) . .
C12F C11F C10F 118.8(12) . .
C12F C11F H11F 120.6 . .
C10F C11F H11F 120.6 . .
C7F C12F C11F 121.1(12) . .
C7F C12F H12F 119.5 . .
C11F C12F H12F 119.5 . .
O14F C13F O15F 120.1(10) . .
O14F C13F C10F 118.7(10) . .
O15F C13F C10F 121.2(11) . .
O14F C13F Ni2 56.3(6) . .
O15F C13F Ni2 63.8(6) . .
C10F C13F Ni2 174.5(9) . .
C13F O14F Ni2 92.6(6) . .
C13F O15F Ni2 84.6(7) . .
C2G N1G C6G 116.0(10) . .
C2G N1G Ni1 122.3(8) . .
C6G N1G Ni1 121.5(8) . .
N1G C2G C3G 125.6(12) . .
N1G C2G H2G 117.2 . .
C3G C2G H2G 117.2 . .
C2G C3G C4G 116.7(11) . .
C2G C3G H3G 121.6 . .
C4G C3G H3G 121.7 . .
C5G C4G C3G 119.5(11) . .
C5G C4G C7G 121.6(11) . .
C3G C4G C7G 118.9(10) . .
C4G C5G C6G 118.7(11) . .
C4G C5G H5G 120.7 . .
C6G C5G H5G 120.7 . .
N1G C6G C5G 123.5(11) . .
N1G C6G H6G 118.3 . .
C5G C6G H6G 118.3 . .
C12G C7G C8G 120.6(12) . .
C12G C7G C4G 119.0(10) . .
C8G C7G C4G 120.3(11) . .
C7G C8G C9G 117.9(13) . .
C7G C8G H8G 121.1 . .
C9G C8G H8G 121.1 . .
C10G C9G C8G 122.6(12) . .
C10G C9G H9G 118.7 . .
C8G C9G H9G 118.7 . .
C11G C10G C9G 118.3(11) . .
C11G C10G C13G 119.8(10) . .
C9G C10G C13G 121.8(10) . .
C10G C11G C12G 120.9(10) . .
C10G C11G H11G 119.6 . .
C12G C11G H11G 119.6 . .
C7G C12G C11G 119.1(10) . .
C7G C12G H12G 120.4 . .
C11G C12G H12G 120.4 . .
O15G C13G O14G 123.7(11) . .
O15G C13G C10G 117.2(10) . .
O14G C13G C10G 119.0(11) . .
O15G C13G Ni2 58.7(6) . .
O14G C13G Ni2 65.6(6) . .
C10G C13G Ni2 168.6(8) . .
C13G O14G Ni2 83.2(7) . .
C13G O15G Ni2 90.4(7) . .
C6H N1H C2H 118.4(10) . .
C6H N1H Ni2 125.3(8) . 7_755
C2H N1H Ni2 116.2(8) . 7_755
N1H C2H C3H 119.7(11) . .
N1H C2H H2H 120.1 . .
C3H C2H H2H 120.1 . .
C4H C3H C2H 121.5(11) . .
C4H C3H H3H 119.3 . .
C2H C3H H3H 119.3 . .
C3H C4H C5H 120.7(11) . .
C3H C4H C7H 121.8(11) . .
C5H C4H C7H 117.5(11) . .
C4H C5H C6H 114.8(12) . .
C4H C5H H5H 122.6 . .
C6H C5H H5H 122.6 . .
N1H C6H C5H 124.5(12) . .
N1H C6H H6H 117.7 . .
C5H C6H H6H 117.7 . .
C8H C7H C12H 117.4(10) . .
C8H C7H C4H 122.9(11) . .
C12H C7H C4H 118.7(10) . .
C9H C8H C7H 123.4(12) . .
C9H C8H H8H 118.3 . .
C7H C8H H8H 118.3 . .
C8H C9H C10H 121.7(12) . .
C8H C9H H9H 119.2 . .
C10H C9H H9H 119.1 . .
C12H C11H C10H 120.4(11) . .
C12H C11H H11H 119.8 . .
C10H C11H H11H 119.8 . .
C11H C12H C7H 120.0(11) . .
C11H C12H H12H 120.0 . .
C7H C12H H12H 120.0 . .
O15H C13H O14H 122.8(9) . .
O15H C13H C10H 120.0(10) . .
O14H C13H C10H 117.2(10) . .
O15H C13H Ni1 64.9(5) . .
O14H C13H Ni1 58.0(5) . .
C10H C13H Ni1 173.7(9) . .
C13H O14H Ni1 90.0(6) . .
C13H O15H Ni1 84.3(6) . .
O1J C2J N3J 124.5(7) . .
O1J C2J H2J 117.7 . .
N3J C2J H2J 117.7 . .
C2J N3J C5J 120.2(6) . .
C2J N3J C4J 119.6(6) . .
C5J N3J C4J 119.7(9) . .
N3J C4J H4J1 109.5 . .
N3J C4J H4J2 109.5 . .
H4J1 C4J H4J2 109.5 . .
N3J C4J H4J3 109.5 . .
H4J1 C4J H4J3 109.5 . .
H4J2 C4J H4J3 109.5 . .
N3J C5J H5J1 109.5 . .
N3J C5J H5J2 109.5 . .
H5J1 C5J H5J2 109.5 . .
N3J C5J H5J3 109.5 . .
H5J1 C5J H5J3 109.5 . .
H5J2 C5J H5J3 109.5 . .
O1K C2K N3K 125.4(7) . .
O1K C2K H2K 117.3 . .
N3K C2K H2K 117.3 . .
C2K N3K C5K 131.8(19) . .
C2K N3K C4K 121.0(6) . .
C5K N3K C4K 107.1(19) . .
N3K C4K H4K1 109.4 . .
N3K C4K H4K2 109.5 . .
H4K1 C4K H4K2 109.5 . .
N3K C4K H4K3 109.5 . .
H4K1 C4K H4K3 109.5 . .
H4K2 C4K H4K3 109.5 . .
O1L C2L N3L 124.7(7) . .
O1L C2L H2L 117.7 . .
N3L C2L H2L 117.6 . .
C2L N3L C4L 120.4(6) . .
C2L N3L C5L 120.0(6) . .
C4L N3L C5L 119.0(10) . .
N3L C4L H4L1 109.5 . .
N3L C4L H4L2 109.5 . .
H4L1 C4L H4L2 109.5 . .
N3L C4L H4L3 109.5 . .
H4L1 C4L H4L3 109.5 . .
H4L2 C4L H4L3 109.5 . .
N3L C5L H5L1 109.5 . .
N3L C5L H5L2 109.5 . .
H5L1 C5L H5L2 109.5 . .
N3L C5L H5L3 109.5 . .
H5L1 C5L H5L3 109.5 . .
H5L2 C5L H5L3 109.5 . .
O1M C2M N3M 124.8(7) . .
O1M C2M H2M 117.6 . .
N3M C2M H2M 117.6 . .
C2M N3M C4M 120.9(6) . .
C2M N3M C5M 120.9(6) . .
C4M N3M C5M 117.4(12) . .
N3M C4M H4M1 109.5 . .
N3M C4M H4M2 109.5 . .
H4M1 C4M H4M2 109.5 . .
N3M C4M H4M3 109.5 . .
H4M1 C4M H4M3 109.5 . .
H4M2 C4M H4M3 109.5 . .
N3M C5M H5M1 109.5 . .
N3M C5M H5M2 109.5 . .
H5M1 C5M H5M2 109.5 . .
N3M C5M H5M3 109.5 . .
H5M1 C5M H5M3 109.5 . .
H5M2 C5M H5M3 109.5 . .
O1N C2N C3N 139(5) . .
O1N C2N H2N1 102.2 . .
C3N C2N H2N1 102.3 . .
O1N C2N H2N2 102.2 . .
C3N C2N H2N2 102.2 . .
H2N1 C2N H2N2 104.8 . .
C2N C3N H3N1 109.4 . .
C2N C3N H3N2 109.5 . .
H3N1 C3N H3N2 109.5 . .
C2N C3N H3N3 109.5 . .
H3N1 C3N H3N3 109.5 . .
H3N2 C3N H3N3 109.5 . .
O1O C2O C3O 140.5(10) . .
O1O C2O H2O1 101.9 . .
C3O C2O H2O1 101.8 . .
O1O C2O H2O2 102.0 . .
C3O C2O H2O2 102.0 . .
H2O1 C2O H2O2 104.7 . .
C2O C3O H3O1 109.4 . .
C2O C3O H3O2 109.6 . .
H3O1 C3O H3O2 109.5 . .
C2O C3O H3O3 109.4 . .
H3O1 C3O H3O3 109.5 . .
H3O2 C3O H3O3 109.5 . .
O1Q C2Q C3Q 141.0(10) . .
O1Q C2Q H2Q1 101.7 . .
C3Q C2Q H2Q1 101.7 . .
O1Q C2Q H2Q2 101.8 . .
C3Q C2Q H2Q2 101.8 . .
H2Q1 C2Q H2Q2 104.7 . .
N3K C5K H5K1 109.5 . .
N3K C5K H5K2 109.5 . .
H5K1 C5K H5K2 109.5 . .
N3K C5K H5K3 109.4 . .
H5K1 C5K H5K3 109.5 . .
H5K2 C5K H5K3 109.5 . .
C9H C10H C11H 116.8(10) . .
C9H C10H C13H 122.7(10) . .
C11H C10H C13H 120.5(10) . .
C2Q C3Q H3Q1 109.5 . .
C2Q C3Q H3Q2 109.5 . .
H3Q1 C3Q H3Q2 109.5 . .
C2Q C3Q H3Q3 109.4 . .
H3Q1 C3Q H3Q3 109.5 . .
H3Q2 C3Q H3Q3 109.5 . .
O2W O2W O2W 90.00(11) 2_845 4_685
O2W O2W O2W 45.00(8) 2_845 3_975
O2W O2W O2W 45.00(2) 4_685 3_975

loop_
_geom_bond_atom_site_label_1
_geom_bond_atom_site_label_2
_geom_bond_distance
_geom_bond_site_symmetry_2
Ni1 N1G 2.009(10) .
Ni1 O15C 2.052(7) 1_445
Ni1 O14H 2.061(7) .
Ni1 N1B 2.062(9) 7_765
Ni1 O14C 2.183(10) 1_445
Ni1 O15H 2.211(8) .
Ni1 C13H 2.430(10) .
Ni1 C13C 2.442(13) 1_445
Ni2 N1H 2.027(10) 7_754
Ni2 N1E 2.033(10) .
Ni2 O14F 2.033(8) .
Ni2 O15G 2.064(7) .
Ni2 O15F 2.201(8) .
Ni2 O14G 2.217(9) .
Ni2 C13G 2.416(12) .
Ni2 C13F 2.441(11) .
Ni3 N1A 2.014(10) .
Ni3 O15D 2.019(8) 7_865
Ni3 O14E 2.028(7) .
Ni3 N1F 2.047(9) 7_765
Ni3 O14D 2.186(8) 7_865
Ni3 O15E 2.202(10) .
Ni3 C13D 2.411(13) 7_865
Ni3 C13E 2.436(11) .
Ni4 O15B 2.024(8) .
Ni4 N1C 2.034(10) .
Ni4 O14A 2.050(8) .
Ni4 N1D 2.068(10) .
Ni4 O14B 2.165(8) .
Ni4 O15A 2.199(8) .
Ni4 C13B 2.411(11) .
Ni4 C13A 2.429(12) .
N1A C6A 1.341(14) .
N1A C2A 1.371(14) .
C2A C3A 1.408(17) .
C2A H2A 0.9500 .
C3A C4A 1.451(18) .
C3A H3A 0.9500 .
C4A C5A 1.360(16) .
C4A C7A 1.490(15) .
C5A C6A 1.396(17) .
C5A H5A 0.9500 .
C6A H6A 0.9500 .
C7A C12A 1.378(15) .
C7A C8A 1.409(16) .
C8A C9A 1.393(15) .
C8A H8A 0.9500 .
C9A C10A 1.396(16) .
C9A H9A 0.9500 .
C10A C11A 1.344(16) .
C10A C13A 1.508(16) .
C11A C12A 1.447(18) .
C11A H11A 0.9500 .
C12A H12A 0.9500 .
C13A O14A 1.243(14) .
C13A O15A 1.278(13) .
N1B C6B 1.334(15) .
N1B C2B 1.367(14) .
N1B Ni1 2.062(9) 7_764
C2B C3B 1.414(17) .
C2B H2B 0.9500 .
C3B C4B 1.355(16) .
C3B H3B 0.9500 .
C4B C5B 1.365(19) .
C4B C7B 1.448(16) .
C5B C6B 1.390(19) .
C5B H5B 0.9500 .
C6B H6B 0.9500 .
C7B C8B 1.354(19) .
C7B C12B 1.438(18) .
C8B C9B 1.352(18) .
C8B H8B 0.9500 .
C9B C10B 1.389(17) .
C9B H9B 0.9500 .
C10B C11B 1.392(18) .
C10B C13B 1.503(16) .
C11B C12B 1.401(16) .
C11B H11B 0.9500 .
C12B H12B 0.9500 .
C13B O15B 1.273(14) .
C13B O14B 1.273(14) .
N1C C2C 1.333(16) .
N1C C6C 1.329(15) .
C2C C3C 1.417(18) .
C2C H2C 0.9500 .
C3C C4C 1.363(17) .
C3C H3C 0.9500 .
C4C C5C 1.408(16) .
C4C C7C 1.488(16) .
C5C C6C 1.438(16) .
C5C H5C 0.9500 .
C6C H6C 0.9500 .
C7C C8C 1.375(19) .
C7C C12C 1.387(16) .
C8C C9C 1.429(18) .
C8C H8C 0.9500 .
C9C C10C 1.355(17) .
C9C H9C 0.9500 .
C10C C11C 1.364(18) .
C10C C13C 1.510(17) .
C11C C12C 1.423(15) .
C11C H11C 0.9500 .
C12C H12C 0.9500 .
C13C O15C 1.247(14) .
C13C O14C 1.286(14) .
C13C Ni1 2.442(13) 1_665
O14C Ni1 2.183(10) 1_665
O15C Ni1 2.052(7) 1_665
N1D C2D 1.309(15) .
N1D C6D 1.311(15) .
C2D C3D 1.340(18) .
C2D H2D 0.9500 .
C3D C4D 1.384(18) .
C3D H3D 0.9500 .
C4D C5D 1.335(16) .
C4D C7D 1.474(15) .
C5D C6D 1.447(17) .
C5D H5D 0.9500 .
C6D H6D 0.9500 .
C7D C8D 1.340(17) .
C7D C12D 1.450(18) .
C8D C9D 1.420(16) .
C8D H8D 0.9500 .
C9D C10D 1.346(17) .
C9D H9D 0.9500 .
C10D C11D 1.426(18) .
C10D C13D 1.517(16) .
C11D C12D 1.356(19) .
C11D H11D 0.9500 .
C12D H12D 0.9500 .
C13D O14D 1.235(16) .
C13D O15D 1.255(16) .
C13D Ni3 2.411(13) 7_864
O14D Ni3 2.186(8) 7_864
O15D Ni3 2.019(8) 7_864
N1E C6E 1.324(15) .
N1E C2E 1.356(15) .
C2E C3E 1.399(16) .
C2E H2E 0.9500 .
C3E C4E 1.405(15) .
C3E H3E 0.9500 .
C4E C5E 1.437(16) .
C4E C7E 1.470(16) .
C5E C6E 1.339(17) .
C5E H5E 0.9500 .
C6E H6E 0.9500 .
C7E C8E 1.374(15) .
C7E C12E 1.393(15) .
C8E C9E 1.431(16) .
C8E H8E 0.9500 .
C9E C10E 1.361(15) .
C9E H9E 0.9500 .
C10E C11E 1.384(14) .
C10E C13E 1.500(15) .
C11E C12E 1.401(15) .
C11E H11E 0.9500 .
C12E H12E 0.9500 .
C13E O15E 1.230(14) .
C13E O14E 1.271(14) .
N1F C6F 1.320(15) .
N1F C2F 1.342(15) .
N1F Ni3 2.047(9) 7_764
C2F C3F 1.380(18) .
C2F H2F 0.9500 .
C3F C4F 1.425(19) .
C3F H3F 0.9500 .
C4F C5F 1.315(19) .
C4F C7F 1.479(17) .
C5F C6F 1.378(16) .
C5F H5F 0.9500 .
C6F H6F 0.9500 .
C7F C12F 1.371(17) .
C7F C8F 1.381(18) .
C8F C9F 1.417(19) .
C8F H8F 0.9500 .
C9F C10F 1.36(2) .
C9F H9F 0.9500 .
C10F C11F 1.397(17) .
C10F C13F 1.507(15) .
C11F C12F 1.385(15) .
C11F H11F 0.9500 .
C12F H12F 0.9500 .
C13F O14F 1.261(14) .
C13F O15F 1.284(13) .
N1G C2G 1.335(14) .
N1G C6G 1.372(13) .
C2G C3G 1.400(16) .
C2G H2G 0.9500 .
C3G C4G 1.440(16) .
C3G H3G 0.9500 .
C4G C5G 1.365(15) .
C4G C7G 1.491(17) .
C5G C6G 1.419(17) .
C5G H5G 0.9500 .
C6G H6G 0.9500 .
C7G C12G 1.377(16) .
C7G C8G 1.390(16) .
C8G C9G 1.406(19) .
C8G H8G 0.9500 .
C9G C10G 1.379(16) .
C9G H9G 0.9500 .
C10G C11G 1.364(15) .
C10G C13G 1.519(15) .
C11G C12G 1.428(15) .
C11G H11G 0.9500 .
C12G H12G 0.9500 .
C13G O15G 1.242(14) .
C13G O14G 1.260(13) .
N1H C6H 1.307(17) .
N1H C2H 1.361(16) .
N1H Ni2 2.027(10) 7_755
C2H C3H 1.423(16) .
C2H H2H 0.9500 .
C3H C4H 1.320(17) .
C3H H3H 0.9500 .
C4H C5H 1.401(16) .
C4H C7H 1.500(15) .
C5H C6H 1.451(16) .
C5H H5H 0.9500 .
C6H H6H 0.9500 .
C7H C8H 1.391(16) .
C7H C12H 1.411(16) .
C8H C9H 1.326(16) .
C8H H8H 0.9500 .
C9H C10H 1.414(17) .
C9H H9H 0.9500 .
C11H C12H 1.408(15) .
C11H C10H 1.422(16) .
C11H H11H 0.9500 .
C12H H12H 0.9500 .
C13H O15H 1.249(14) .
C13H O14H 1.288(14) .
C13H C10H 1.461(14) .
O1J C2J 1.231(5) .
C2J N3J 1.323(5) .
C2J H2J 0.9500 .
N3J C5J 1.448(5) .
N3J C4J 1.453(5) .
C4J H4J1 0.9800 .
C4J H4J2 0.9800 .
C4J H4J3 0.9800 .
C5J H5J1 0.9800 .
C5J H5J2 0.9800 .
C5J H5J3 0.9800 .
O1K C2K 1.228(5) .
C2K N3K 1.318(5) .
C2K H2K 0.9500 .
N3K C5K 1.31(2) .
N3K C4K 1.445(5) .
C4K H4K1 0.9800 .
C4K H4K2 0.9800 .
C4K H4K3 0.9800 .
O1L C2L 1.230(5) .
C2L N3L 1.322(5) .
C2L H2L 0.9500 .
N3L C4L 1.446(5) .
N3L C5L 1.449(5) .
C4L H4L1 0.9800 .
C4L H4L2 0.9800 .
C4L H4L3 0.9800 .
C5L H5L1 0.9800 .
C5L H5L2 0.9800 .
C5L H5L3 0.9800 .
O1M C2M 1.230(5) .
C2M N3M 1.319(5) .
C2M H2M 0.9500 .
N3M C4M 1.444(5) .
N3M C5M 1.444(5) .
C4M H4M1 0.9800 .
C4M H4M2 0.9800 .
C4M H4M3 0.9800 .
C5M H5M1 0.9800 .
C5M H5M2 0.9800 .
C5M H5M3 0.9800 .
O1N C2N 1.431(5) .
C2N C3N 1.540(5) .
C2N H2N1 0.9900 .
C2N H2N2 0.9900 .
C3N H3N1 0.9800 .
C3N H3N2 0.9800 .
C3N H3N3 0.9800 .
C2O O1O 1.432(5) .
C2O C3O 1.541(5) .
C2O H2O1 0.9900 .
C2O H2O2 0.9900 .
C3O H3O1 0.9801 .
C3O H3O2 0.9801 .
C3O H3O3 0.9801 .
C2Q O1Q 1.430(5) .
C2Q C3Q 1.540(5) .
C2Q H2Q1 0.9900 .
C2Q H2Q2 0.9900 .
C5K H5K1 0.9800 .
C5K H5K2 0.9800 .
C5K H5K3 0.9800 .
C3Q H3Q1 0.9800 .
C3Q H3Q2 0.9800 .
C3Q H3Q3 0.9800 .
O2W O2W 0.9(3) 2_845
O2W O2W 0.9(3) 4_685
O2W O2W 1.3(4) 3_975

loop_
_geom_torsion_atom_site_label_1
_geom_torsion_atom_site_label_2
_geom_torsion_atom_site_label_3
_geom_torsion_atom_site_label_4
_geom_torsion
_geom_torsion_site_symmetry_1
_geom_torsion_site_symmetry_4
O15D Ni3 N1A C6A -177.4(9) 7_865 .
O14E Ni3 N1A C6A 19.7(10) . .
N1F Ni3 N1A C6A -81.1(10) 7_765 .
O14D Ni3 N1A C6A 120.5(9) 7_865 .
O15E Ni3 N1A C6A 32.9(17) . .
C13D Ni3 N1A C6A 151.0(10) 7_865 .
C13E Ni3 N1A C6A 26.4(11) . .
O15D Ni3 N1A C2A 4.9(10) 7_865 .
O14E Ni3 N1A C2A -158.0(9) . .
N1F Ni3 N1A C2A 101.1(9) 7_765 .
O14D Ni3 N1A C2A -57.3(9) 7_865 .
O15E Ni3 N1A C2A -144.8(10) . .
C13D Ni3 N1A C2A -26.7(10) 7_865 .
C13E Ni3 N1A C2A -151.3(8) . .
C6A N1A C2A C3A -0.9(18) . .
Ni3 N1A C2A C3A 177.0(11) . .
N1A C2A C3A C4A 2(2) . .
C2A C3A C4A C5A -1(2) . .
C2A C3A C4A C7A 174.3(12) . .
C3A C4A C5A C6A -0.4(19) . .
C7A C4A C5A C6A -176.2(11) . .
C2A N1A C6A C5A -1.3(18) . .
Ni3 N1A C6A C5A -179.2(10) . .
C4A C5A C6A N1A 2(2) . .
C5A C4A C7A C12A -27.3(19) . .
C3A C4A C7A C12A 156.9(14) . .
C5A C4A C7A C8A 153.4(13) . .
C3A C4A C7A C8A -22.4(19) . .
C12A C7A C8A C9A 9(2) . .
C4A C7A C8A C9A -172.1(12) . .
C7A C8A C9A C10A -7(2) . .
C8A C9A C10A C11A 3(2) . .
C8A C9A C10A C13A 173.8(12) . .
C9A C10A C11A C12A 0(2) . .
C13A C10A C11A C12A -171.3(13) . .
C8A C7A C12A C11A -6(2) . .
C4A C7A C12A C11A 174.6(13) . .
C10A C11A C12A C7A 2(2) . .
C11A C10A C13A O14A 168.3(12) . .
C9A C10A C13A O14A -3.0(17) . .
C11A C10A C13A O15A -9.8(19) . .
C9A C10A C13A O15A 178.9(11) . .
C11A C10A C13A Ni4 93(5) . .
C9A C10A C13A Ni4 -78(5) . .
O15B Ni4 C13A O14A -162.2(6) . .
N1C Ni4 C13A O14A -14.9(9) . .
N1D Ni4 C13A O14A 91.6(7) . .
O14B Ni4 C13A O14A -107.4(7) . .
O15A Ni4 C13A O14A 171.1(11) . .
C13B Ni4 C13A O14A -132.7(7) . .
O15B Ni4 C13A O15A 26.7(9) . .
N1C Ni4 C13A O15A 174.0(7) . .
O14A Ni4 C13A O15A -171.1(11) . .
N1D Ni4 C13A O15A -79.5(7) . .
O14B Ni4 C13A O15A 81.5(7) . .
C13B Ni4 C13A O15A 56.2(8) . .
O15B Ni4 C13A C10A -81(5) . .
N1C Ni4 C13A C10A 66(5) . .
O14A Ni4 C13A C10A 81(5) . .
N1D Ni4 C13A C10A 172(5) . .
O14B Ni4 C13A C10A -26(5) . .
O15A Ni4 C13A C10A -108(5) . .
C13B Ni4 C13A C10A -52(5) . .
O15A C13A O14A Ni4 9.4(12) . .
C10A C13A O14A Ni4 -168.7(10) . .
O15B Ni4 O14A C13A 37.8(12) . .
N1C Ni4 O14A C13A 168.1(7) . .
N1D Ni4 O14A C13A -93.8(7) . .
O14B Ni4 O14A C13A 75.2(7) . .
O15A Ni4 O14A C13A -5.3(7) . .
C13B Ni4 O14A C13A 61.8(8) . .
O14A C13A O15A Ni4 -8.8(11) . .
C10A C13A O15A Ni4 169.3(10) . .
O15B Ni4 O15A C13A -159.4(7) . .
N1C Ni4 O15A C13A -13.1(14) . .
O14A Ni4 O15A C13A 5.1(7) . .
N1D Ni4 O15A C13A 104.1(7) . .
O14B Ni4 O15A C13A -97.5(7) . .
C13B Ni4 O15A C13A -128.8(7) . .
C6B N1B C2B C3B 5.0(19) . .
Ni1 N1B C2B C3B -168.3(10) 7_764 .
N1B C2B C3B C4B -3(2) . .
C2B C3B C4B C5B -1(2) . .
C2B C3B C4B C7B -178.8(13) . .
C3B C4B C5B C6B 2(3) . .
C7B C4B C5B C6B 179.8(16) . .
C2B N1B C6B C5B -4(2) . .
Ni1 N1B C6B C5B 168.6(13) 7_764 .
C4B C5B C6B N1B 1(3) . .
C3B C4B C7B C8B 21(2) . .
C5B C4B C7B C8B -157.1(18) . .
C3B C4B C7B C12B -149.0(15) . .
C5B C4B C7B C12B 33(2) . .
C12B C7B C8B C9B -2(3) . .
C4B C7B C8B C9B -171.7(16) . .
C7B C8B C9B C10B -1(3) . .
C8B C9B C10B C11B 0(2) . .
C8B C9B C10B C13B 178.9(14) . .
C9B C10B C11B C12B 4(2) . .
C13B C10B C11B C12B -175.1(13) . .
C10B C11B C12B C7B -7(2) . .
C8B C7B C12B C11B 6(2) . .
C4B C7B C12B C11B 176.7(15) . .
C9B C10B C13B O15B 178.9(13) . .
C11B C10B C13B O15B -2.3(17) . .
C9B C10B C13B O14B -7.9(19) . .
C11B C10B C13B O14B 170.9(12) . .
C9B C10B C13B Ni4 161(8) . .
C11B C10B C13B Ni4 -20(10) . .
N1C Ni4 C13B O15B 91.1(7) . .
O14A Ni4 C13B O15B -162.8(6) . .
N1D Ni4 C13B O15B -13.3(8) . .
O14B Ni4 C13B O15B 171.6(11) . .
O15A Ni4 C13B O15B -108.3(6) . .
C13A Ni4 C13B O15B -134.0(6) . .
O15B Ni4 C13B O14B -171.6(11) . .
N1C Ni4 C13B O14B -80.4(7) . .
O14A Ni4 C13B O14B 25.7(8) . .
N1D Ni4 C13B O14B 175.1(6) . .
O15A Ni4 C13B O14B 80.2(7) . .
C13A Ni4 C13B O14B 54.4(7) . .
O15B Ni4 C13B C10B 19(9) . .
N1C Ni4 C13B C10B 110(9) . .
O14A Ni4 C13B C10B -144(9) . .
N1D Ni4 C13B C10B 6(9) . .
O14B Ni4 C13B C10B -169(9) . .
O15A Ni4 C13B C10B -89(9) . .
C13A Ni4 C13B C10B -115(9) . .
O15B C13B O14B Ni4 -8.2(10) . .
C10B C13B O14B Ni4 178.7(10) . .
O15B Ni4 O14B C13B 5.0(6) . .
N1C Ni4 O14B C13B 102.2(7) . .
O14A Ni4 O14B C13B -159.9(6) . .
N1D Ni4 O14B C13B -10.7(13) . .
O15A Ni4 O14B C13B -99.0(7) . .
C13A Ni4 O14B C13B -130.3(7) . .
O14B C13B O15B Ni4 8.7(11) . .
C10B C13B O15B Ni4 -177.9(9) . .
N1C Ni4 O15B C13B -93.2(7) . .
O14A Ni4 O15B C13B 37.2(11) . .
N1D Ni4 O15B C13B 169.3(7) . .
O14B Ni4 O15B C13B -5.0(6) . .
O15A Ni4 O15B C13B 75.0(7) . .
C13A Ni4 O15B C13B 61.2(8) . .
O15B Ni4 N1C C2C -177.3(10) . .
O14A Ni4 N1C C2C 19.8(11) . .
N1D Ni4 N1C C2C -80.6(11) . .
O14B Ni4 N1C C2C 119.3(10) . .
O15A Ni4 N1C C2C 36.1(18) . .
C13B Ni4 N1C C2C 150.6(10) . .
C13A Ni4 N1C C2C 27.5(12) . .
O15B Ni4 N1C C6C 5.1(10) . .
O14A Ni4 N1C C6C -157.8(10) . .
N1D Ni4 N1C C6C 101.7(10) . .
O14B Ni4 N1C C6C -58.3(10) . .
O15A Ni4 N1C C6C -141.6(11) . .
C13B Ni4 N1C C6C -27.1(10) . .
C13A Ni4 N1C C6C -150.2(9) . .
C6C N1C C2C C3C 1(2) . .
Ni4 N1C C2C C3C -176.9(11) . .
N1C C2C C3C C4C -2(2) . .
C2C C3C C4C C5C 3(2) . .
C2C C3C C4C C7C -175.4(13) . .
C3C C4C C5C C6C -2.6(18) . .
C7C C4C C5C C6C 175.8(12) . .
C2C N1C C6C C5C -0.5(19) . .
Ni4 N1C C6C C5C 177.3(9) . .
C4C C5C C6C N1C 1.3(19) . .
C3C C4C C7C C8C -25(2) . .
C5C C4C C7C C8C 156.4(16) . .
C3C C4C C7C C12C 156.5(13) . .
C5C C4C C7C C12C -22(2) . .
C12C C7C C8C C9C -9(3) . .
C4C C7C C8C C9C 172.6(15) . .
C7C C8C C9C C10C 5(3) . .
C8C C9C C10C C11C -1(2) . .
C8C C9C C10C C13C -172.2(15) . .
C9C C10C C11C C12C 1(2) . .
C13C C10C C11C C12C 172.1(11) . .
C8C C7C C12C C11C 9(2) . .
C4C C7C C12C C11C -172.6(12) . .
C10C C11C C12C C7C -5(2) . .
C9C C10C C13C O15C 167.4(13) . .
C11C C10C C13C O15C -3.7(18) . .
C9C C10C C13C O14C -11.6(19) . .
C11C C10C C13C O14C 177.3(12) . .
C9C C10C C13C Ni1 96(6) . 1_665
C11C C10C C13C Ni1 -75(6) . 1_665
O15C C13C O14C Ni1 -9.2(11) . 1_665
C10C C13C O14C Ni1 169.8(11) . 1_665
O14C C13C O15C Ni1 9.8(12) . 1_665
C10C C13C O15C Ni1 -169.2(10) . 1_665
O15B Ni4 N1D C2D -178.7(12) . .
N1C Ni4 N1D C2D 83.3(13) . .
O14A Ni4 N1D C2D -15.4(13) . .
O14B Ni4 N1D C2D -164.6(12) . .
O15A Ni4 N1D C2D -77.7(12) . .
C13B Ni4 N1D C2D -171.6(12) . .
C13A Ni4 N1D C2D -46.6(13) . .
O15B Ni4 N1D C6D -11.4(9) . .
N1C Ni4 N1D C6D -109.4(9) . .
O14A Ni4 N1D C6D 151.9(9) . .
O14B Ni4 N1D C6D 2.7(16) . .
O15A Ni4 N1D C6D 89.6(9) . .
C13B Ni4 N1D C6D -4.3(11) . .
C13A Ni4 N1D C6D 120.7(9) . .
C6D N1D C2D C3D 4(3) . .
Ni4 N1D C2D C3D 170.6(14) . .
N1D C2D C3D C4D -3(3) . .
C2D C3D C4D C5D 1(3) . .
C2D C3D C4D C7D -177.6(16) . .
C3D C4D C5D C6D 2(2) . .
C7D C4D C5D C6D -180.0(12) . .
C2D N1D C6D C5D -1(2) . .
Ni4 N1D C6D C5D -168.9(9) . .
C4D C5D C6D N1D -1(2) . .
C5D C4D C7D C8D 26(2) . .
C3D C4D C7D C8D -155.6(17) . .
C5D C4D C7D C12D -144.3(14) . .
C3D C4D C7D C12D 34(2) . .
C12D C7D C8D C9D -7(2) . .
C4D C7D C8D C9D -177.2(14) . .
C7D C8D C9D C10D 8(2) . .
C8D C9D C10D C11D -8(2) . .
C8D C9D C10D C13D 174.3(13) . .
C9D C10D C11D C12D 8(2) . .
C13D C10D C11D C12D -174.2(13) . .
C10D C11D C12D C7D -8(2) . .
C8D C7D C12D C11D 7(2) . .
C4D C7D C12D C11D 178.1(14) . .
C9D C10D C13D O14D -12.2(19) . .
C11D C10D C13D O14D 170.5(12) . .
C9D C10D C13D O15D 169.2(13) . .
C11D C10D C13D O15D -8.0(17) . .
C9D C10D C13D Ni3 145(10) . 7_864
C11D C10D C13D Ni3 -32(11) . 7_864
O15D C13D O14D Ni3 -3.6(11) . 7_864
C10D C13D O14D Ni3 177.8(10) . 7_864
O14D C13D O15D Ni3 3.9(11) . 7_864
C10D C13D O15D Ni3 -177.5(9) . 7_864
N1H Ni2 N1E C6E -83.9(10) 7_754 .
O14F Ni2 N1E C6E 178.9(9) . .
O15G Ni2 N1E C6E 16.3(10) . .
O15F Ni2 N1E C6E 116.0(9) . .
O14G Ni2 N1E C6E 30.4(16) . .
C13G Ni2 N1E C6E 23.4(11) . .
C13F Ni2 N1E C6E 147.5(9) . .
N1H Ni2 N1E C2E 98.2(9) 7_754 .
O14F Ni2 N1E C2E 1.0(9) . .
O15G Ni2 N1E C2E -161.6(8) . .
O15F Ni2 N1E C2E -61.9(9) . .
O14G Ni2 N1E C2E -147.5(10) . .
C13G Ni2 N1E C2E -154.5(8) . .
C13F Ni2 N1E C2E -30.4(9) . .
C6E N1E C2E C3E 2.1(18) . .
Ni2 N1E C2E C3E -179.9(10) . .
N1E C2E C3E C4E -2(2) . .
C2E C3E C4E C5E -0.1(18) . .
C2E C3E C4E C7E 176.8(12) . .
C3E C4E C5E C6E 2.1(19) . .
C7E C4E C5E C6E -174.8(12) . .
C2E N1E C6E C5E 0.1(19) . .
Ni2 N1E C6E C5E -177.9(11) . .
C4E C5E C6E N1E -2(2) . .
C3E C4E C7E C8E 159.7(14) . .
C5E C4E C7E C8E -24(2) . .
C3E C4E C7E C12E -21.7(19) . .
C5E C4E C7E C12E 155.0(13) . .
C12E C7E C8E C9E -8(2) . .
C4E C7E C8E C9E 171.0(14) . .
C7E C8E C9E C10E 3(3) . .
C8E C9E C10E C11E 0(2) . .
C8E C9E C10E C13E -172.7(14) . .
C9E C10E C11E C12E 2(2) . .
C13E C10E C11E C12E 173.8(11) . .
C8E C7E C12E C11E 9(2) . .
C4E C7E C12E C11E -169.9(11) . .
C10E C11E C12E C7E -5.9(19) . .
C9E C10E C13E O15E -6(2) . .
C11E C10E C13E O15E -178.4(12) . .
C9E C10E C13E O14E 169.9(13) . .
C11E C10E C13E O14E -2.2(17) . .
C9E C10E C13E Ni3 114(4) . .
C11E C10E C13E Ni3 -59(5) . .
N1A Ni3 C13E O15E 175.2(7) . .
O15D Ni3 C13E O15E 26.4(9) 7_865 .
O14E Ni3 C13E O15E -172.1(12) . .
N1F Ni3 C13E O15E -79.3(8) 7_765 .
O14D Ni3 C13E O15E 80.1(8) 7_865 .
C13D Ni3 C13E O15E 56.5(8) 7_865 .
N1A Ni3 C13E O14E -12.7(9) . .
O15D Ni3 C13E O14E -161.5(6) 7_865 .
N1F Ni3 C13E O14E 92.7(7) 7_765 .
O14D Ni3 C13E O14E -107.9(7) 7_865 .
O15E Ni3 C13E O14E 172.1(12) . .
C13D Ni3 C13E O14E -131.5(7) 7_865 .
N1A Ni3 C13E C10E 50(4) . .
O15D Ni3 C13E C10E -99(4) 7_865 .
O14E Ni3 C13E C10E 62(4) . .
N1F Ni3 C13E C10E 155(4) 7_765 .
O14D Ni3 C13E C10E -45(4) 7_865 .
O15E Ni3 C13E C10E -126(4) . .
C13D Ni3 C13E C10E -69(4) 7_865 .
O15E C13E O14E Ni3 8.3(12) . .
C10E C13E O14E Ni3 -168.0(9) . .
N1A Ni3 O14E C13E 169.9(7) . .
O15D Ni3 O14E C13E 39.7(12) 7_865 .
N1F Ni3 O14E C13E -93.0(7) 7_765 .
O14D Ni3 O14E C13E 75.2(7) 7_865 .
O15E Ni3 O14E C13E -4.5(7) . .
C13D Ni3 O14E C13E 64.3(8) 7_865 .
O14E C13E O15E Ni3 -7.6(11) . .
C10E C13E O15E Ni3 168.5(11) . .
N1A Ni3 O15E C13E -10.2(15) . .
O15D Ni3 O15E C13E -159.5(7) 7_865 .
O14E Ni3 O15E C13E 4.7(7) . .
N1F Ni3 O15E C13E 104.3(8) 7_765 .
O14D Ni3 O15E C13E -99.2(8) 7_865 .
C13D Ni3 O15E C13E -129.0(8) 7_865 .
C6F N1F C2F C3F -4(2) . .
Ni3 N1F C2F C3F 171.7(12) 7_764 .
N1F C2F C3F C4F -2(2) . .
C2F C3F C4F C5F 7(2) . .
C2F C3F C4F C7F -175.0(14) . .
C3F C4F C5F C6F -6(2) . .
C7F C4F C5F C6F 176.3(13) . .
C2F N1F C6F C5F 5.3(19) . .
Ni3 N1F C6F C5F -170.4(10) 7_764 .
C4F C5F C6F N1F -1(2) . .
C5F C4F C7F C12F 33(2) . .
C3F C4F C7F C12F -145.3(15) . .
C5F C4F C7F C8F -142.2(16) . .
C3F C4F C7F C8F 40(2) . .
C12F C7F C8F C9F -5(2) . .
C4F C7F C8F C9F 170.2(14) . .
C7F C8F C9F C10F 2(2) . .
C8F C9F C10F C11F 3(2) . .
C8F C9F C10F C13F -178.1(13) . .
C9F C10F C11F C12F -5(2) . .
C13F C10F C11F C12F 175.8(12) . .
C8F C7F C12F C11F 2(2) . .
C4F C7F C12F C11F -172.4(13) . .
C10F C11F C12F C7F 3(2) . .
C9F C10F C13F O14F -8.1(18) . .
C11F C10F C13F O14F 170.7(12) . .
C9F C10F C13F O15F 171.5(12) . .
C11F C10F C13F O15F -9.7(19) . .
C9F C10F C13F Ni2 -34(10) . .
C11F C10F C13F Ni2 145(9) . .
N1H Ni2 C13F O14F -11.9(8) 7_754 .
N1E Ni2 C13F O14F 92.0(7) . .
O15G Ni2 C13F O14F -161.9(6) . .
O15F Ni2 C13F O14F 176.9(11) . .
O14G Ni2 C13F O14F -106.9(7) . .
C13G Ni2 C13F O14F -132.6(6) . .
N1H Ni2 C13F O15F 171.2(6) 7_754 .
N1E Ni2 C13F O15F -84.9(7) . .
O14F Ni2 C13F O15F -176.9(11) . .
O15G Ni2 C13F O15F 21.2(8) . .
O14G Ni2 C13F O15F 76.2(7) . .
C13G Ni2 C13F O15F 50.6(7) . .
N1H Ni2 C13F C10F 15(10) 7_754 .
N1E Ni2 C13F C10F 119(10) . .
O14F Ni2 C13F C10F 27(9) . .
O15G Ni2 C13F C10F -135(10) . .
O15F Ni2 C13F C10F -156(10) . .
O14G Ni2 C13F C10F -80(10) . .
C13G Ni2 C13F C10F -105(10) . .
O15F C13F O14F Ni2 3.2(11) . .
C10F C13F O14F Ni2 -177.1(10) . .
N1H Ni2 O14F C13F 170.4(7) 7_754 .
N1E Ni2 O14F C13F -92.3(7) . .
O15G Ni2 O14F C13F 38.1(11) . .
O15F Ni2 O14F C13F -1.8(6) . .
O14G Ni2 O14F C13F 76.5(7) . .
C13G Ni2 O14F C13F 62.6(8) . .
O14F C13F O15F Ni2 -3.0(10) . .
C10F C13F O15F Ni2 177.4(11) . .
N1H Ni2 O15F C13F -18.7(13) 7_754 .
N1E Ni2 O15F C13F 98.4(7) . .
O14F Ni2 O15F C13F 1.8(6) . .
O15G Ni2 O15F C13F -163.5(6) . .
O14G Ni2 O15F C13F -103.0(7) . .
C13G Ni2 O15F C13F -133.9(7) . .
O15C Ni1 N1G C2G 14.8(11) 1_445 .
O14H Ni1 N1G C2G 178.7(10) . .
N1B Ni1 N1G C2G -84.8(11) 7_765 .
O14C Ni1 N1G C2G 29.6(17) 1_445 .
O15H Ni1 N1G C2G 115.6(10) . .
C13H Ni1 N1G C2G 146.3(10) . .
C13C Ni1 N1G C2G 22.2(12) 1_445 .
O15C Ni1 N1G C6G -159.8(9) 1_445 .
O14H Ni1 N1G C6G 4.1(10) . .
N1B Ni1 N1G C6G 100.6(10) 7_765 .
O14C Ni1 N1G C6G -145.0(10) 1_445 .
O15H Ni1 N1G C6G -59.0(10) . .
C13H Ni1 N1G C6G -28.3(10) . .
C13C Ni1 N1G C6G -152.4(9) 1_445 .
C6G N1G C2G C3G -1(2) . .
Ni1 N1G C2G C3G -175.5(11) . .
N1G C2G C3G C4G -1(2) . .
C2G C3G C4G C5G 1.6(19) . .
C2G C3G C4G C7G -175.2(12) . .
C3G C4G C5G C6G 0.1(19) . .
C7G C4G C5G C6G 176.8(12) . .
C2G N1G C6G C5G 2.5(19) . .
Ni1 N1G C6G C5G 177.4(10) . .
C4G C5G C6G N1G -2(2) . .
C5G C4G C7G C12G -23.3(18) . .
C3G C4G C7G C12G 153.4(12) . .
C5G C4G C7G C8G 158.7(13) . .
C3G C4G C7G C8G -24.6(18) . .
C12G C7G C8G C9G -6(2) . .
C4G C7G C8G C9G 172.2(14) . .
C7G C8G C9G C10G -1(3) . .
C8G C9G C10G C11G 5(2) . .
C8G C9G C10G C13G -170.8(14) . .
C9G C10G C11G C12G -2.1(19) . .
C13G C10G C11G C12G 174.1(11) . .
C8G C7G C12G C11G 8.8(19) . .
C4G C7G C12G C11G -169.2(11) . .
C10G C11G C12G C7G -4.9(17) . .
C11G C10G C13G O15G -2.4(17) . .
C9G C10G C13G O15G 173.7(13) . .
C11G C10G C13G O14G 180.0(12) . .
C9G C10G C13G O14G -4(2) . .
C11G C10G C13G Ni2 -69(5) . .
C9G C10G C13G Ni2 108(4) . .
N1H Ni2 C13G O15G 92.1(7) 7_754 .
N1E Ni2 C13G O15G -13.7(9) . .
O14F Ni2 C13G O15G -161.6(6) . .
O15F Ni2 C13G O15G -108.4(7) . .
O14G Ni2 C13G O15G 171.2(12) . .
C13F Ni2 C13G O15G -132.3(7) . .
N1H Ni2 C13G O14G -79.1(8) 7_754 .
N1E Ni2 C13G O14G 175.1(7) . .
O14F Ni2 C13G O14G 27.2(9) . .
O15G Ni2 C13G O14G -171.2(12) . .
O15F Ni2 C13G O14G 80.4(7) . .
C13F Ni2 C13G O14G 56.6(8) . .
N1H Ni2 C13G C10G 164(4) 7_754 .
N1E Ni2 C13G C10G 58(4) . .
O14F Ni2 C13G C10G -90(4) . .
O15G Ni2 C13G C10G 72(4) . .
O15F Ni2 C13G C10G -36(4) . .
O14G Ni2 C13G C10G -117(5) . .
C13F Ni2 C13G C10G -60(4) . .
O15G C13G O14G Ni2 -9.1(12) . .
C10G C13G O14G Ni2 168.4(10) . .
N1H Ni2 O14G C13G 104.2(8) 7_754 .
N1E Ni2 O14G C13G -10.7(15) . .
O14F Ni2 O14G C13G -158.9(7) . .
O15G Ni2 O14G C13G 5.1(7) . .
O15F Ni2 O14G C13G -98.1(7) . .
C13F Ni2 O14G C13G -128.8(8) . .
O14G C13G O15G Ni2 9.7(13) . .
C10G C13G O15G Ni2 -167.8(9) . .
N1H Ni2 O15G C13G -93.2(7) 7_754 .
N1E Ni2 O15G C13G 169.1(7) . .
O14F Ni2 O15G C13G 38.6(11) . .
O15F Ni2 O15G C13G 73.9(7) . .
O14G Ni2 O15G C13G -5.2(7) . .
C13F Ni2 O15G C13G 62.8(8) . .
C6H N1H C2H C3H 5.6(19) . .
Ni2 N1H C2H C3H -170.4(10) 7_755 .
N1H C2H C3H C4H -1(2) . .
C2H C3H C4H C5H -5(2) . .
C2H C3H C4H C7H 178.0(13) . .
C3H C4H C5H C6H 5(2) . .
C7H C4H C5H C6H -177.6(13) . .
C2H N1H C6H C5H -5(2) . .
Ni2 N1H C6H C5H 170.4(11) 7_755 .
C4H C5H C6H N1H 0(2) . .
C3H C4H C7H C8H 27(2) . .
C5H C4H C7H C8H -149.8(15) . .
C3H C4H C7H C12H -141.3(15) . .
C5H C4H C7H C12H 42(2) . .
C12H C7H C8H C9H 2(2) . .
C4H C7H C8H C9H -167.0(15) . .
C7H C8H C9H C10H -2(3) . .
C10H C11H C12H C7H -7(2) . .
C8H C7H C12H C11H 3(2) . .
C4H C7H C12H C11H 171.9(13) . .
N1G Ni1 C13H O15H -84.2(7) . .
O15C Ni1 C13H O15H 23.5(8) 1_445 .
O14H Ni1 C13H O15H -175.6(10) . .
N1B Ni1 C13H O15H 171.4(6) 7_765 .
O14C Ni1 C13H O15H 77.4(7) 1_445 .
C13C Ni1 C13H O15H 51.7(7) 1_445 .
N1G Ni1 C13H O14H 91.5(6) . .
O15C Ni1 C13H O14H -160.9(5) 1_445 .
N1B Ni1 C13H O14H -13.0(8) 7_765 .
O14C Ni1 C13H O14H -106.9(6) 1_445 .
O15H Ni1 C13H O14H 175.6(10) . .
C13C Ni1 C13H O14H -132.6(6) 1_445 .
N1G Ni1 C13H C10H 134(8) . .
O15C Ni1 C13H C10H -119(8) 1_445 .
O14H Ni1 C13H C10H 42(8) . .
N1B Ni1 C13H C10H 29(8) 7_765 .
O14C Ni1 C13H C10H -65(8) 1_445 .
O15H Ni1 C13H C10H -142(8) . .
C13C Ni1 C13H C10H -90(8) 1_445 .
O15H C13H O14H Ni1 4.7(11) . .
C10H C13H O14H Ni1 -175.3(9) . .
N1G Ni1 O14H C13H -93.4(7) . .
O15C Ni1 O14H C13H 41.3(11) 1_445 .
N1B Ni1 O14H C13H 169.6(6) 7_765 .
O14C Ni1 O14H C13H 76.0(7) 1_445 .
O15H Ni1 O14H C13H -2.5(6) . .
C13C Ni1 O14H C13H 62.7(8) 1_445 .
O14H C13H O15H Ni1 -4.4(11) . .
C10H C13H O15H Ni1 175.5(10) . .
N1G Ni1 O15H C13H 99.4(7) . .
O15C Ni1 O15H C13H -161.6(6) 1_445 .
O14H Ni1 O15H C13H 2.6(6) . .
N1B Ni1 O15H C13H -17.8(12) 7_765 .
O14C Ni1 O15H C13H -101.3(7) 1_445 .
C13C Ni1 O15H C13H -132.5(7) 1_445 .
O1J C2J N3J C5J 7(4) . .
O1J C2J N3J C4J 179(2) . .
O1K C2K N3K C5K -174(4) . .
O1K C2K N3K C4K 1(5) . .
O1L C2L N3L C4L 6(4) . .
O1L C2L N3L C5L 177(2) . .
O1M C2M N3M C4M -7(5) . .
O1M C2M N3M C5M -176(3) . .
C8H C9H C10H C11H -2(2) . .
C8H C9H C10H C13H 177.2(14) . .
C12H C11H C10H C9H 6.1(19) . .
C12H C11H C10H C13H -172.9(12) . .
O15H C13H C10H C9H -3.8(19) . .
O14H C13H C10H C9H 176.1(12) . .
Ni1 C13H C10H C9H 136(8) . .
O15H C13H C10H C11H 175.0(11) . .
O14H C13H C10H C11H -5.0(17) . .
Ni1 C13H C10H C11H -45(9) . .
